data_4109067
loop_
_publ_author_name
'Simon K. Brayshaw'
'Andrew Harrison'
'J. Scott McIndoe'
'Frank Marken'
'Paul R. Raithby'
'John E. Warren'
'Andrew S. Weller'

_publ_section_title
;
 Sequential Reduction of High Hydride Count Octahedral Rhodium Clusters
 [Rh6(PR3)6H12][BArF4]2: Redox-Switchable Hydrogen Storage
;
_journal_name_full 'Journal of the American Chemical Society'
_journal_page_first 1793
_journal_page_last 1804
_journal_paper_doi 10.1021/ja066940m
_journal_volume 129
_journal_year 2007
_chemical_formula_moiety 'C108 H210 P6 Rh6, C32 H12 B F24, 5.5(C7 H8)'
_chemical_formula_sum 'C178.5 H265.5 B F24 P6 Rh6'
_chemical_formula_weight 3681.50
_chemical_name_common Cy-[H12]+
_chemical_name_systematic
;
 ?
;
_space_group_IT_number 13
_symmetry_cell_setting monoclinic
_symmetry_space_group_name_Hall '-P 2yac'
_symmetry_space_group_name_H-M 'P 1 2/n 1'
_atom_sites_solution_hydrogens geom
_atom_sites_solution_primary direct
_atom_sites_solution_secondary difmap
_audit_creation_method SHELXL-97
_cell_angle_alpha 90.00
_cell_angle_beta 90.13
_cell_angle_gamma 90.00
_cell_formula_units_Z 4
_cell_length_a 20.34200(10)
_cell_length_b 24.4480(2)
_cell_length_c 35.3600(3)
_cell_measurement_reflns_used 188199
_cell_measurement_temperature 150(2)
_cell_measurement_theta_max 30.508
_cell_measurement_theta_min 2.91
_cell_volume 17585.2(2)
_computing_cell_refinement 'HKL Scalepack (Otwinowski & Minor 1997)'
_computing_data_collection 'Collect, Nonius program suite version 1.9 (1997)'
_computing_data_reduction 'Denzo and Scalepack (Otwinowski & Minor, 1997)'
_computing_molecular_graphics 'ORTEP3 for Windows - L. J. Farrugia, J. Appl. Crystallogr. 1997, 30, 565'
_computing_publication_material 'SHELX97-2, G. M. Sheldrick'
_computing_structure_refinement
;
 SHELX97-2 Program for Crystal Structure Analysis. G. M. Sheldrick,
 Institut f. Anorg. Chemie der Universit\"at, Tammanstrasse 4, 
 D-3400 G\"ottingen, Germany, 1998.
;
_computing_structure_solution
; 
 SIR97- Altomare A., Burla M.C., Camalli M., Cascarano G.L., Giacovazzo C. , 
 Guagliardi A., Moliterni A.G.G., Polidori G.,Spagna R. 
 (1999) J. Appl. Cryst. 32, 115-119.
;
_diffrn_ambient_temperature 150(2)
_diffrn_measured_fraction_theta_full 0.968
_diffrn_measured_fraction_theta_max 0.968
_diffrn_measurement_device_type 'Nonius Kappa CCD'
_diffrn_measurement_method '770 1.0 degree images with \f and \w scans'
_diffrn_radiation_monochromator graphite
_diffrn_radiation_source 'fine-focus sealed tube'
_diffrn_radiation_type MoK\a
_diffrn_radiation_wavelength 0.71073
_diffrn_reflns_av_R_equivalents 0.0595
_diffrn_reflns_av_sigmaI/netI 0.0603
_diffrn_reflns_limit_h_max 27
_diffrn_reflns_limit_h_min -27
_diffrn_reflns_limit_k_max 33
_diffrn_reflns_limit_k_min -33
_diffrn_reflns_limit_l_max 47
_diffrn_reflns_limit_l_min -47
_diffrn_reflns_number 188785
_diffrn_reflns_theta_full 28.70
_diffrn_reflns_theta_max 28.70
_diffrn_reflns_theta_min 3.53
_exptl_absorpt_coefficient_mu 0.679
_exptl_absorpt_correction_T_max 0.941
_exptl_absorpt_correction_T_min 0.868
_exptl_absorpt_correction_type multi-scan
_exptl_absorpt_process_details
;
multi-scan from symmetry-related measurements 
 Sortav (Blessing 1995)
;
_exptl_crystal_colour dark
_exptl_crystal_density_diffrn 1.391
_exptl_crystal_description slab
_exptl_crystal_F_000 7670
_exptl_crystal_size_max 0.35
_exptl_crystal_size_mid 0.35
_exptl_crystal_size_min 0.1
_refine_diff_density_max 0.903
_refine_diff_density_min -1.414
_refine_diff_density_rms 0.091
_refine_ls_extinction_method none
_refine_ls_goodness_of_fit_ref 1.019
_refine_ls_hydrogen_treatment mixed
_refine_ls_matrix_type full
_refine_ls_number_parameters 2222
_refine_ls_number_reflns 43989
_refine_ls_number_restraints 23
_refine_ls_restrained_S_all 1.021
_refine_ls_R_factor_all 0.1000
_refine_ls_R_factor_gt 0.0408
_refine_ls_shift/su_max 0.003
_refine_ls_shift/su_mean 0.000
_refine_ls_structure_factor_coef Fsqd
_refine_ls_weighting_details 'calc w=1/[\s^2^(Fo^2^)+(0.0363P)^2^+18.2124P] where P=(Fo^2^+2Fc^2^)/3'
_refine_ls_weighting_scheme calc
_refine_ls_wR_factor_gt 0.0874
_refine_ls_wR_factor_ref 0.1065
_reflns_number_gt 24422
_reflns_number_total 43989
_reflns_threshold_expression >2sigma(I)
_cod_data_source_file ja066940msi20060927_050208_1.cif
_cod_data_source_block h06asw5
_cod_original_sg_symbol_H-M 'P 2/n'
_cod_original_formula_sum 'C178.50 H265.50 B F24 P6 Rh6'
_cod_database_code 4109067

loop_
_symmetry_equiv_pos_as_xyz
'x, y, z'
'-x+1/2, y, -z+1/2'
'-x, -y, -z'
'x-1/2, -y, z-1/2'

loop_
_atom_site_label
_atom_site_type_symbol
_atom_site_fract_x
_atom_site_fract_y
_atom_site_fract_z
_atom_site_U_iso_or_equiv
_atom_site_adp_type
_atom_site_occupancy
_atom_site_symmetry_multiplicity
_atom_site_calc_flag
_atom_site_refinement_flags
_atom_site_disorder_assembly
_atom_site_disorder_group
Rh1 Rh 0.264796(11) 0.799518(9) 0.787615(7) 0.01608(6) Uani 1 1 d . . .
Rh2 Rh 0.265916(11) 0.687878(9) 0.787188(7) 0.01522(6) Uani 1 1 d . . .
Rh3 Rh 0.343412(11) 0.744292(9) 0.737170(7) 0.01573(6) Uani 1 1 d . . .
Rh4 Rh 0.157071(11) 0.758892(9) 0.261277(7) 0.01518(6) Uani 1 1 d . . .
Rh5 Rh 0.235579(11) 0.702228(9) 0.212362(7) 0.01483(5) Uani 1 1 d . . .
Rh6 Rh 0.236546(11) 0.814118(9) 0.211870(7) 0.01585(6) Uani 1 1 d . . .
P1 P 0.27657(4) 0.86424(3) 0.83232(2) 0.01847(18) Uani 1 1 d . . .
P2 P 0.28479(4) 0.61985(3) 0.82878(2) 0.01696(17) Uani 1 1 d . . .
P3 P 0.45079(4) 0.74774(3) 0.72113(2) 0.01917(18) Uani 1 1 d . . .
P4 P 0.04933(4) 0.76205(3) 0.27552(2) 0.01750(17) Uani 1 1 d . . .
P5 P 0.21829(4) 0.63508(3) 0.17001(2) 0.01739(17) Uani 1 1 d . . .
P6 P 0.22531(4) 0.87765(3) 0.16617(2) 0.01893(18) Uani 1 1 d . . .
C1 C 0.19796(15) 0.89784(12) 0.84609(9) 0.0225(7) Uani 1 1 d . . .
H1 H 0.1701 0.8676 0.8564 0.027 Uiso 1 1 calc R . .
C2 C 0.15762(16) 0.92183(13) 0.81307(10) 0.0286(8) Uani 1 1 d . . .
H2A H 0.1828 0.9519 0.8011 0.034 Uiso 1 1 calc R . .
H2B H 0.1503 0.8931 0.7938 0.034 Uiso 1 1 calc R . .
C3 C 0.09075(17) 0.94385(14) 0.82665(11) 0.0350(9) Uani 1 1 d . . .
H3A H 0.0679 0.9619 0.8053 0.042 Uiso 1 1 calc R . .
H3B H 0.0631 0.9129 0.8352 0.042 Uiso 1 1 calc R . .
C4 C 0.09882(17) 0.98459(14) 0.85901(11) 0.0376(9) Uani 1 1 d . . .
H4A H 0.1230 1.0171 0.8499 0.045 Uiso 1 1 calc R . .
H4B H 0.0550 0.9967 0.8678 0.045 Uiso 1 1 calc R . .
C5 C 0.13601(17) 0.95867(14) 0.89163(11) 0.0349(9) Uani 1 1 d . . .
H5A H 0.1107 0.9272 0.9015 0.042 Uiso 1 1 calc R . .
H5B H 0.1411 0.9857 0.9123 0.042 Uiso 1 1 calc R . .
C6 C 0.20357(16) 0.93932(13) 0.87873(10) 0.0305(8) Uani 1 1 d . . .
H6A H 0.2269 0.9221 0.9003 0.037 Uiso 1 1 calc R . .
H6B H 0.2297 0.9712 0.8703 0.037 Uiso 1 1 calc R . .
C7 C 0.33895(15) 0.91774(12) 0.82047(9) 0.0229(7) Uani 1 1 d . . .
H7 H 0.3772 0.8971 0.8099 0.028 Uiso 1 1 calc R . .
C8 C 0.36772(17) 0.95183(13) 0.85311(10) 0.0307(8) Uani 1 1 d . . .
H8A H 0.3321 0.9731 0.8652 0.037 Uiso 1 1 calc R . .
H8B H 0.3867 0.9270 0.8724 0.037 Uiso 1 1 calc R . .
C9 C 0.42077(17) 0.99090(13) 0.83915(10) 0.0332(8) Uani 1 1 d . . .
H9A H 0.4354 1.0142 0.8605 0.040 Uiso 1 1 calc R . .
H9B H 0.4591 0.9694 0.8305 0.040 Uiso 1 1 calc R . .
C10 C 0.39742(18) 1.02724(14) 0.80697(11) 0.0372(9) Uani 1 1 d . . .
H10A H 0.4343 1.0501 0.7980 0.045 Uiso 1 1 calc R . .
H10B H 0.3622 1.0518 0.8161 0.045 Uiso 1 1 calc R . .
C11 C 0.3714(2) 0.99228(15) 0.77450(11) 0.0433(10) Uani 1 1 d . . .
H11A H 0.4076 0.9697 0.7641 0.052 Uiso 1 1 calc R . .
H11B H 0.3548 1.0163 0.7540 0.052 Uiso 1 1 calc R . .
C12 C 0.31611(17) 0.95512(14) 0.78829(10) 0.0341(9) Uani 1 1 d . . .
H12A H 0.3002 0.9324 0.7670 0.041 Uiso 1 1 calc R . .
H12B H 0.2790 0.9779 0.7972 0.041 Uiso 1 1 calc R . .
C13 C 0.30685(15) 0.83851(12) 0.87841(9) 0.0234(7) Uani 1 1 d . . .
H13 H 0.3159 0.8713 0.8945 0.028 Uiso 1 1 calc R . .
C14 C 0.25771(16) 0.80296(13) 0.90028(9) 0.0273(8) Uani 1 1 d . . .
H14A H 0.2486 0.7690 0.8859 0.033 Uiso 1 1 calc R . .
H14B H 0.2158 0.8230 0.9034 0.033 Uiso 1 1 calc R . .
C15 C 0.28625(18) 0.78851(14) 0.93927(10) 0.0354(9) Uani 1 1 d . . .
H15A H 0.2909 0.8223 0.9544 0.042 Uiso 1 1 calc R . .
H15B H 0.2554 0.7639 0.9526 0.042 Uiso 1 1 calc R . .
C16 C 0.35305(19) 0.76060(15) 0.93615(10) 0.0405(10) Uani 1 1 d . . .
H16A H 0.3714 0.7550 0.9618 0.049 Uiso 1 1 calc R . .
H16B H 0.3473 0.7242 0.9243 0.049 Uiso 1 1 calc R . .
C17 C 0.40126(18) 0.79406(15) 0.91288(10) 0.0374(9) Uani 1 1 d . . .
H17A H 0.4425 0.7731 0.9096 0.045 Uiso 1 1 calc R . .
H17B H 0.4120 0.8283 0.9265 0.045 Uiso 1 1 calc R . .
C18 C 0.37237(16) 0.80808(13) 0.87402(10) 0.0278(8) Uani 1 1 d . . .
H18A H 0.3653 0.7740 0.8594 0.033 Uiso 1 1 calc R . .
H18B H 0.4037 0.8313 0.8599 0.033 Uiso 1 1 calc R . .
C19 C 0.25456(15) 0.63531(12) 0.87734(8) 0.0214(7) Uani 1 1 d . . .
H19 H 0.2689 0.6738 0.8823 0.026 Uiso 1 1 calc R . .
C20 C 0.17939(16) 0.63716(14) 0.87932(9) 0.0287(8) Uani 1 1 d . . .
H20A H 0.1623 0.6605 0.8586 0.034 Uiso 1 1 calc R . .
H20B H 0.1616 0.5998 0.8757 0.034 Uiso 1 1 calc R . .
C21 C 0.15636(17) 0.65969(15) 0.91716(10) 0.0349(9) Uani 1 1 d . . .
H21A H 0.1718 0.6979 0.9200 0.042 Uiso 1 1 calc R . .
H21B H 0.1077 0.6600 0.9178 0.042 Uiso 1 1 calc R . .
C22 C 0.18222(18) 0.62555(15) 0.94997(9) 0.0356(9) Uani 1 1 d . . .
H22A H 0.1638 0.5881 0.9485 0.043 Uiso 1 1 calc R . .
H22B H 0.1681 0.6420 0.9742 0.043 Uiso 1 1 calc R . .
C23 C 0.25713(17) 0.62284(15) 0.94864(9) 0.0338(8) Uani 1 1 d . . .
H23A H 0.2729 0.5983 0.9690 0.041 Uiso 1 1 calc R . .
H23B H 0.2753 0.6598 0.9535 0.041 Uiso 1 1 calc R . .
C24 C 0.28287(17) 0.60210(14) 0.91062(9) 0.0298(8) Uani 1 1 d . . .
H24A H 0.2708 0.5631 0.9075 0.036 Uiso 1 1 calc R . .
H24B H 0.3314 0.6047 0.9104 0.036 Uiso 1 1 calc R . .
C25 C 0.25301(15) 0.55201(11) 0.81282(9) 0.0211(7) Uani 1 1 d . . .
H25 H 0.2779 0.5435 0.7892 0.025 Uiso 1 1 calc R . .
C26 C 0.18002(16) 0.55188(12) 0.80094(9) 0.0253(7) Uani 1 1 d . . .
H26A H 0.1522 0.5595 0.8233 0.030 Uiso 1 1 calc R . .
H26B H 0.1723 0.5811 0.7821 0.030 Uiso 1 1 calc R . .
C27 C 0.16087(17) 0.49650(12) 0.78394(9) 0.0279(8) Uani 1 1 d . . .
H27A H 0.1133 0.4966 0.7778 0.034 Uiso 1 1 calc R . .
H27B H 0.1854 0.4908 0.7601 0.034 Uiso 1 1 calc R . .
C28 C 0.17564(18) 0.44944(13) 0.81104(10) 0.0337(8) Uani 1 1 d . . .
H28A H 0.1484 0.4532 0.8340 0.040 Uiso 1 1 calc R . .
H28B H 0.1644 0.4142 0.7988 0.040 Uiso 1 1 calc R . .
C29 C 0.24816(17) 0.44953(13) 0.82196(10) 0.0331(8) Uani 1 1 d . . .
H29A H 0.2752 0.4430 0.7992 0.040 Uiso 1 1 calc R . .
H29B H 0.2568 0.4195 0.8401 0.040 Uiso 1 1 calc R . .
C30 C 0.26765(17) 0.50406(12) 0.83980(10) 0.0292(8) Uani 1 1 d . . .
H30A H 0.3151 0.5036 0.8460 0.035 Uiso 1 1 calc R . .
H30B H 0.2430 0.5093 0.8636 0.035 Uiso 1 1 calc R . .
C31 C 0.37308(15) 0.60401(12) 0.83717(9) 0.0200(7) Uani 1 1 d . . .
H31 H 0.3747 0.5768 0.8583 0.024 Uiso 1 1 calc R . .
C32 C 0.40839(15) 0.57790(12) 0.80357(9) 0.0228(7) Uani 1 1 d . . .
H32A H 0.4097 0.6041 0.7822 0.027 Uiso 1 1 calc R . .
H32B H 0.3840 0.5450 0.7952 0.027 Uiso 1 1 calc R . .
C33 C 0.47847(15) 0.56192(13) 0.81478(10) 0.0285(8) Uani 1 1 d . . .
H33A H 0.5013 0.5464 0.7925 0.034 Uiso 1 1 calc R . .
H33B H 0.4768 0.5333 0.8345 0.034 Uiso 1 1 calc R . .
C34 C 0.51769(16) 0.61107(13) 0.82973(10) 0.0309(8) Uani 1 1 d . . .
H34A H 0.5612 0.5985 0.8389 0.037 Uiso 1 1 calc R . .
H34B H 0.5251 0.6374 0.8089 0.037 Uiso 1 1 calc R . .
C35 C 0.48147(16) 0.63958(14) 0.86184(10) 0.0305(8) Uani 1 1 d . . .
H35A H 0.5057 0.6732 0.8690 0.037 Uiso 1 1 calc R . .
H35B H 0.4804 0.6151 0.8842 0.037 Uiso 1 1 calc R . .
C36 C 0.41094(15) 0.65481(12) 0.85076(9) 0.0232(7) Uani 1 1 d . . .
H36A H 0.4118 0.6825 0.8303 0.028 Uiso 1 1 calc R . .
H36B H 0.3882 0.6710 0.8728 0.028 Uiso 1 1 calc R . .
C37 C 0.49193(15) 0.67946(12) 0.72188(9) 0.0231(7) Uani 1 1 d . . .
H37 H 0.4773 0.6621 0.7461 0.028 Uiso 1 1 calc R . .
C38 C 0.46687(17) 0.64114(13) 0.69070(10) 0.0303(8) Uani 1 1 d . . .
H38A H 0.4822 0.6546 0.6658 0.036 Uiso 1 1 calc R . .
H38B H 0.4182 0.6414 0.6905 0.036 Uiso 1 1 calc R . .
C39 C 0.49135(17) 0.58233(13) 0.69676(11) 0.0365(9) Uani 1 1 d . . .
H39A H 0.4734 0.5679 0.7208 0.044 Uiso 1 1 calc R . .
H39B H 0.4752 0.5588 0.6759 0.044 Uiso 1 1 calc R . .
C40 C 0.56602(17) 0.58039(14) 0.69804(11) 0.0369(9) Uani 1 1 d . . .
H40A H 0.5806 0.5425 0.7034 0.044 Uiso 1 1 calc R . .
H40B H 0.5839 0.5912 0.6731 0.044 Uiso 1 1 calc R . .
C41 C 0.59260(17) 0.61857(14) 0.72829(11) 0.0359(9) Uani 1 1 d . . .
H41A H 0.6412 0.6185 0.7273 0.043 Uiso 1 1 calc R . .
H41B H 0.5793 0.6049 0.7535 0.043 Uiso 1 1 calc R . .
C42 C 0.56759(15) 0.67724(13) 0.72330(11) 0.0322(8) Uani 1 1 d . . .
H42A H 0.5856 0.6926 0.6996 0.039 Uiso 1 1 calc R . .
H42B H 0.5836 0.7000 0.7446 0.039 Uiso 1 1 calc R . .
C43 C 0.46661(15) 0.78224(13) 0.67484(9) 0.0241(7) Uani 1 1 d . . .
H43 H 0.4496 0.8203 0.6781 0.029 Uiso 1 1 calc R . .
C44 C 0.42841(17) 0.75932(13) 0.64100(9) 0.0291(8) Uani 1 1 d . . .
H44A H 0.4442 0.7219 0.6354 0.035 Uiso 1 1 calc R . .
H44B H 0.3812 0.7570 0.6475 0.035 Uiso 1 1 calc R . .
C45 C 0.43682(18) 0.79521(14) 0.60592(10) 0.0339(8) Uani 1 1 d . . .
H45A H 0.4139 0.7779 0.5843 0.041 Uiso 1 1 calc R . .
H45B H 0.4160 0.8312 0.6105 0.041 Uiso 1 1 calc R . .
C46 C 0.50893(19) 0.80387(16) 0.59575(11) 0.0430(10) Uani 1 1 d . . .
H46A H 0.5286 0.7686 0.5879 0.052 Uiso 1 1 calc R . .
H46B H 0.5121 0.8296 0.5742 0.052 Uiso 1 1 calc R . .
C47 C 0.54688(19) 0.82680(17) 0.62937(11) 0.0452(10) Uani 1 1 d . . .
H47A H 0.5301 0.8637 0.6355 0.054 Uiso 1 1 calc R . .
H47B H 0.5939 0.8302 0.6227 0.054 Uiso 1 1 calc R . .
C48 C 0.53975(17) 0.78939(16) 0.66411(11) 0.0385(9) Uani 1 1 d . . .
H48A H 0.5640 0.8054 0.6857 0.046 Uiso 1 1 calc R . .
H48B H 0.5592 0.7532 0.6585 0.046 Uiso 1 1 calc R . .
C49 C 0.50344(15) 0.78859(12) 0.75376(9) 0.0219(7) Uani 1 1 d . . .
H49 H 0.5498 0.7841 0.7450 0.026 Uiso 1 1 calc R . .
C50 C 0.50062(17) 0.76719(13) 0.79443(9) 0.0273(7) Uani 1 1 d . . .
H50A H 0.4556 0.7719 0.8045 0.033 Uiso 1 1 calc R . .
H50B H 0.5111 0.7276 0.7947 0.033 Uiso 1 1 calc R . .
C51 C 0.54948(18) 0.79780(14) 0.81975(11) 0.0361(9) Uani 1 1 d . . .
H51A H 0.5451 0.7846 0.8461 0.043 Uiso 1 1 calc R . .
H51B H 0.5948 0.7900 0.8112 0.043 Uiso 1 1 calc R . .
C52 C 0.53742(18) 0.85952(14) 0.81858(11) 0.0367(9) Uani 1 1 d . . .
H52A H 0.4946 0.8678 0.8306 0.044 Uiso 1 1 calc R . .
H52B H 0.5722 0.8783 0.8333 0.044 Uiso 1 1 calc R . .
C53 C 0.53717(17) 0.88116(13) 0.77839(10) 0.0314(8) Uani 1 1 d . . .
H53A H 0.5819 0.8777 0.7676 0.038 Uiso 1 1 calc R . .
H53B H 0.5255 0.9205 0.7787 0.038 Uiso 1 1 calc R . .
C54 C 0.48857(16) 0.85039(12) 0.75324(9) 0.0248(7) Uani 1 1 d . . .
H54A H 0.4916 0.8643 0.7270 0.030 Uiso 1 1 calc R . .
H54B H 0.4432 0.8568 0.7624 0.030 Uiso 1 1 calc R . .
C61 C -0.00189(15) 0.80332(12) 0.24254(9) 0.0224(7) Uani 1 1 d . . .
H61 H -0.0486 0.7981 0.2504 0.027 Uiso 1 1 calc R . .
C62 C 0.01170(16) 0.86501(12) 0.24378(10) 0.0273(8) Uani 1 1 d . . .
H62A H 0.0570 0.8724 0.2350 0.033 Uiso 1 1 calc R . .
H62B H 0.0077 0.8784 0.2701 0.033 Uiso 1 1 calc R . .
C63 C -0.03785(17) 0.89508(13) 0.21825(11) 0.0348(9) Uani 1 1 d . . .
H63A H -0.0826 0.8904 0.2287 0.042 Uiso 1 1 calc R . .
H63B H -0.0275 0.9347 0.2182 0.042 Uiso 1 1 calc R . .
C64 C -0.03662(18) 0.87394(14) 0.17790(10) 0.0349(9) Uani 1 1 d . . .
H64A H 0.0060 0.8835 0.1662 0.042 Uiso 1 1 calc R . .
H64B H -0.0719 0.8920 0.1631 0.042 Uiso 1 1 calc R . .
C65 C -0.04617(18) 0.81206(13) 0.17628(10) 0.0336(8) Uani 1 1 d . . .
H65A H -0.0407 0.7994 0.1499 0.040 Uiso 1 1 calc R . .
H65B H -0.0914 0.8029 0.1844 0.040 Uiso 1 1 calc R . .
C66 C 0.00325(16) 0.78249(13) 0.20181(9) 0.0257(7) Uani 1 1 d . . .
H66A H 0.0484 0.7887 0.1923 0.031 Uiso 1 1 calc R . .
H66B H -0.0055 0.7427 0.2012 0.031 Uiso 1 1 calc R . .
C67 C 0.03173(15) 0.79517(13) 0.32180(9) 0.0240(7) Uani 1 1 d . . .
H67 H 0.0478 0.8336 0.3191 0.029 Uiso 1 1 calc R . .
C68 C -0.04148(16) 0.80040(16) 0.33185(10) 0.0349(9) Uani 1 1 d . . .
H68A H -0.0653 0.8175 0.3104 0.042 Uiso 1 1 calc R . .
H68B H -0.0602 0.7635 0.3359 0.042 Uiso 1 1 calc R . .
C69 C -0.05147(18) 0.83497(17) 0.36747(11) 0.0435(10) Uani 1 1 d . . .
H69A H -0.0365 0.8729 0.3626 0.052 Uiso 1 1 calc R . .
H69B H -0.0989 0.8362 0.3737 0.052 Uiso 1 1 calc R . .
C70 C -0.01370(18) 0.81173(16) 0.40075(11) 0.0399(9) Uani 1 1 d . . .
H70A H -0.0316 0.7753 0.4073 0.048 Uiso 1 1 calc R . .
H70B H -0.0191 0.8360 0.4229 0.048 Uiso 1 1 calc R . .
C71 C 0.05912(17) 0.80650(14) 0.39133(10) 0.0319(8) Uani 1 1 d . . .
H71A H 0.0824 0.7893 0.4129 0.038 Uiso 1 1 calc R . .
H71B H 0.0780 0.8434 0.3875 0.038 Uiso 1 1 calc R . .
C72 C 0.06976(17) 0.77193(14) 0.35551(9) 0.0273(7) Uani 1 1 d . . .
H72A H 0.1172 0.7710 0.3494 0.033 Uiso 1 1 calc R . .
H72B H 0.0552 0.7339 0.3603 0.033 Uiso 1 1 calc R . .
C73 C 0.00853(14) 0.69367(12) 0.27279(9) 0.0202(7) Uani 1 1 d . . .
H73 H 0.0238 0.6776 0.2483 0.024 Uiso 1 1 calc R . .
C74 C -0.06723(15) 0.69189(13) 0.27060(10) 0.0290(8) Uani 1 1 d . . .
H74A H -0.0859 0.7062 0.2945 0.035 Uiso 1 1 calc R . .
H74B H -0.0825 0.7156 0.2497 0.035 Uiso 1 1 calc R . .
C75 C -0.09181(16) 0.63328(13) 0.26405(10) 0.0281(8) Uani 1 1 d . . .
H75A H -0.1405 0.6331 0.2645 0.034 Uiso 1 1 calc R . .
H75B H -0.0775 0.6208 0.2387 0.034 Uiso 1 1 calc R . .
C76 C -0.06617(17) 0.59376(13) 0.29377(10) 0.0313(8) Uani 1 1 d . . .
H76A H -0.0804 0.5561 0.2873 0.038 Uiso 1 1 calc R . .
H76B H -0.0850 0.6033 0.3187 0.038 Uiso 1 1 calc R . .
C77 C 0.00856(17) 0.59576(13) 0.29612(10) 0.0319(8) Uani 1 1 d . . .
H77A H 0.0274 0.5818 0.2722 0.038 Uiso 1 1 calc R . .
H77B H 0.0238 0.5718 0.3169 0.038 Uiso 1 1 calc R . .
C78 C 0.03325(16) 0.65436(12) 0.30312(9) 0.0269(7) Uani 1 1 d . . .
H78A H 0.0180 0.6670 0.3282 0.032 Uiso 1 1 calc R . .
H78B H 0.0819 0.6545 0.3033 0.032 Uiso 1 1 calc R . .
C79 C 0.13061(14) 0.62008(12) 0.15911(9) 0.0201(7) Uani 1 1 d . . .
H79 H 0.1307 0.5928 0.1381 0.024 Uiso 1 1 calc R . .
C80 C 0.09410(15) 0.67082(12) 0.14416(9) 0.0260(7) Uani 1 1 d . . .
H80A H 0.0905 0.6983 0.1646 0.031 Uiso 1 1 calc R . .
H80B H 0.1195 0.6873 0.1232 0.031 Uiso 1 1 calc R . .
C81 C 0.02530(17) 0.65562(14) 0.13007(10) 0.0347(9) Uani 1 1 d . . .
H81A H 0.0019 0.6891 0.1220 0.042 Uiso 1 1 calc R . .
H81B H 0.0291 0.6311 0.1079 0.042 Uiso 1 1 calc R . .
C82 C -0.01393(16) 0.62715(14) 0.16087(11) 0.0342(9) Uani 1 1 d . . .
H82A H -0.0564 0.6145 0.1502 0.041 Uiso 1 1 calc R . .
H82B H -0.0236 0.6536 0.1813 0.041 Uiso 1 1 calc R . .
C83 C 0.02274(16) 0.57841(13) 0.17745(10) 0.0305(8) Uani 1 1 d . . .
H83A H 0.0267 0.5496 0.1579 0.037 Uiso 1 1 calc R . .
H83B H -0.0028 0.5632 0.1988 0.037 Uiso 1 1 calc R . .
C84 C 0.09161(15) 0.59429(12) 0.19148(9) 0.0241(7) Uani 1 1 d . . .
H84A H 0.0879 0.6206 0.2126 0.029 Uiso 1 1 calc R . .
H84B H 0.1149 0.5614 0.2009 0.029 Uiso 1 1 calc R . .
C85 C 0.24749(15) 0.56701(12) 0.18663(9) 0.0228(7) Uani 1 1 d . . .
H85 H 0.2221 0.5596 0.2103 0.027 Uiso 1 1 calc R . .
C86 C 0.23151(18) 0.51904(13) 0.16037(10) 0.0341(9) Uani 1 1 d . . .
H86A H 0.2579 0.5222 0.1370 0.041 Uiso 1 1 calc R . .
H86B H 0.1844 0.5203 0.1532 0.041 Uiso 1 1 calc R . .
C87 C 0.24653(19) 0.46436(13) 0.17978(12) 0.0421(10) Uani 1 1 d . . .
H87A H 0.2190 0.4605 0.2027 0.051 Uiso 1 1 calc R . .
H87B H 0.2358 0.4338 0.1624 0.051 Uiso 1 1 calc R . .
C88 C 0.31873(18) 0.46159(14) 0.19071(11) 0.0382(9) Uani 1 1 d . . .
H88A H 0.3462 0.4629 0.1676 0.046 Uiso 1 1 calc R . .
H88B H 0.3277 0.4266 0.2039 0.046 Uiso 1 1 calc R . .
C89 C 0.33653(18) 0.50931(13) 0.21656(10) 0.0328(8) Uani 1 1 d . . .
H89A H 0.3842 0.5081 0.2222 0.039 Uiso 1 1 calc R . .
H89B H 0.3125 0.5055 0.2407 0.039 Uiso 1 1 calc R . .
C90 C 0.31969(16) 0.56463(13) 0.19861(10) 0.0273(8) Uani 1 1 d . . .
H90A H 0.3288 0.5942 0.2170 0.033 Uiso 1 1 calc R . .
H90B H 0.3479 0.5706 0.1762 0.033 Uiso 1 1 calc R . .
C91 C 0.25215(15) 0.65047(13) 0.12223(8) 0.0234(7) Uani 1 1 d . . .
H91 H 0.2389 0.6891 0.1170 0.028 Uiso 1 1 calc R . .
C92 C 0.22567(19) 0.61750(16) 0.08868(10) 0.0389(9) Uani 1 1 d . . .
H92A H 0.2379 0.5786 0.0919 0.047 Uiso 1 1 calc R . .
H92B H 0.1771 0.6198 0.0883 0.047 Uiso 1 1 calc R . .
C93 C 0.25244(18) 0.63826(16) 0.05100(10) 0.0402(9) Uani 1 1 d . . .
H93A H 0.2370 0.6140 0.0304 0.048 Uiso 1 1 calc R . .
H93B H 0.2349 0.6754 0.0461 0.048 Uiso 1 1 calc R . .
C94 C 0.32739(19) 0.64024(17) 0.05062(10) 0.0421(10) Uani 1 1 d . . .
H94A H 0.3451 0.6026 0.0521 0.050 Uiso 1 1 calc R . .
H94B H 0.3426 0.6568 0.0266 0.050 Uiso 1 1 calc R . .
C95 C 0.35305(18) 0.67377(17) 0.08390(10) 0.0393(9) Uani 1 1 d . . .
H95A H 0.3389 0.7123 0.0810 0.047 Uiso 1 1 calc R . .
H95B H 0.4017 0.6730 0.0840 0.047 Uiso 1 1 calc R . .
C96 C 0.32719(16) 0.65099(15) 0.12149(9) 0.0319(8) Uani 1 1 d . . .
H96A H 0.3438 0.6133 0.1251 0.038 Uiso 1 1 calc R . .
H96B H 0.3438 0.6737 0.1426 0.038 Uiso 1 1 calc R . .
C97 C 0.16199(15) 0.93048(12) 0.17742(9) 0.0218(7) Uani 1 1 d . . .
H97 H 0.1232 0.9094 0.1869 0.026 Uiso 1 1 calc R . .
C98 C 0.13512(17) 0.96581(13) 0.14461(10) 0.0318(8) Uani 1 1 d . . .
H98A H 0.1711 0.9885 0.1341 0.038 Uiso 1 1 calc R . .
H98B H 0.1186 0.9417 0.1242 0.038 Uiso 1 1 calc R . .
C99 C 0.07959(17) 1.00293(14) 0.15830(11) 0.0345(9) Uani 1 1 d . . .
H99A H 0.0655 1.0269 0.1372 0.041 Uiso 1 1 calc R . .
H99B H 0.0415 0.9800 0.1656 0.041 Uiso 1 1 calc R . .
C100 C 0.09953(18) 1.03823(13) 0.19172(11) 0.0358(9) Uani 1 1 d . . .
H10C H 0.0611 1.0595 0.2006 0.043 Uiso 1 1 calc R . .
H10D H 0.1340 1.0644 0.1838 0.043 Uiso 1 1 calc R . .
C101 C 0.12538(18) 1.00283(14) 0.22388(10) 0.0356(9) Uani 1 1 d . . .
H10E H 0.0895 0.9792 0.2334 0.043 Uiso 1 1 calc R . .
H10F H 0.1402 1.0265 0.2449 0.043 Uiso 1 1 calc R . .
C102 C 0.18277(16) 0.96703(13) 0.21061(10) 0.0299(8) Uani 1 1 d . . .
H10G H 0.1981 0.9439 0.2318 0.036 Uiso 1 1 calc R . .
H10H H 0.2198 0.9907 0.2027 0.036 Uiso 1 1 calc R . .
C103 C 0.30431(15) 0.91158(12) 0.15315(9) 0.0228(7) Uani 1 1 d . . .
H103 H 0.3327 0.8814 0.1434 0.027 Uiso 1 1 calc R . .
C104 C 0.29926(16) 0.95266(13) 0.12018(10) 0.0321(8) Uani 1 1 d . . .
H10I H 0.2764 0.9352 0.0986 0.038 Uiso 1 1 calc R . .
H10J H 0.2731 0.9847 0.1282 0.038 Uiso 1 1 calc R . .
C105 C 0.36796(17) 0.97163(15) 0.10765(11) 0.0378(9) Uani 1 1 d . . .
H10K H 0.3933 0.9400 0.0981 0.045 Uiso 1 1 calc R . .
H10L H 0.3637 0.9985 0.0869 0.045 Uiso 1 1 calc R . .
C106 C 0.40391(18) 0.99742(14) 0.14064(11) 0.0402(10) Uani 1 1 d . . .
H10M H 0.3797 1.0303 0.1492 0.048 Uiso 1 1 calc R . .
H10N H 0.4482 1.0091 0.1324 0.048 Uiso 1 1 calc R . .
C107 C 0.41033(16) 0.95739(14) 0.17337(10) 0.0326(8) Uani 1 1 d . . .
H10O H 0.4326 0.9757 0.1948 0.039 Uiso 1 1 calc R . .
H10P H 0.4379 0.9261 0.1655 0.039 Uiso 1 1 calc R . .
C108 C 0.34326(16) 0.93629(13) 0.18629(10) 0.0298(8) Uani 1 1 d . . .
H10Q H 0.3179 0.9668 0.1974 0.036 Uiso 1 1 calc R . .
H10R H 0.3496 0.9081 0.2061 0.036 Uiso 1 1 calc R . .
C109 C 0.19680(15) 0.85190(12) 0.11949(9) 0.0229(7) Uani 1 1 d . . .
H109 H 0.1894 0.8848 0.1032 0.027 Uiso 1 1 calc R . .
C110 C 0.13092(16) 0.82207(13) 0.12214(9) 0.0265(7) Uani 1 1 d . . .
H11C H 0.0987 0.8456 0.1354 0.032 Uiso 1 1 calc R . .
H11D H 0.1365 0.7881 0.1371 0.032 Uiso 1 1 calc R . .
C111 C 0.10477(17) 0.80781(14) 0.08276(10) 0.0349(9) Uani 1 1 d . . .
H11E H 0.0634 0.7868 0.0852 0.042 Uiso 1 1 calc R . .
H11F H 0.0949 0.8419 0.0688 0.042 Uiso 1 1 calc R . .
C112 C 0.15454(18) 0.77417(15) 0.06054(10) 0.0379(9) Uani 1 1 d . . .
H11G H 0.1381 0.7689 0.0344 0.046 Uiso 1 1 calc R . .
H11H H 0.1589 0.7376 0.0724 0.046 Uiso 1 1 calc R . .
C113 C 0.22221(18) 0.80165(14) 0.05919(9) 0.0342(8) Uani 1 1 d . . .
H11I H 0.2193 0.8354 0.0438 0.041 Uiso 1 1 calc R . .
H11J H 0.2539 0.7768 0.0468 0.041 Uiso 1 1 calc R . .
C114 C 0.24731(16) 0.81601(13) 0.09893(9) 0.0260(7) Uani 1 1 d . . .
H11K H 0.2896 0.8358 0.0970 0.031 Uiso 1 1 calc R . .
H11L H 0.2549 0.7820 0.1135 0.031 Uiso 1 1 calc R . .
C211 C 0.75184(19) 0.75697(13) 0.54504(10) 0.0347(9) Uani 1 1 d . . .
C212 C 0.75262(18) 0.81042(13) 0.55897(11) 0.0349(9) Uani 1 1 d . . .
H212 H 0.7476 0.8400 0.5418 0.042 Uiso 1 1 calc R . .
C213 C 0.76050(19) 0.82172(13) 0.59727(11) 0.0369(9) Uani 1 1 d . . .
C214 C 0.7692(2) 0.78096(15) 0.62332(11) 0.0476(11) Uani 1 1 d . . .
H214 H 0.7754 0.7891 0.6494 0.057 Uiso 1 1 calc R . .
C215 C 0.7687(2) 0.72745(16) 0.61046(12) 0.0545(12) Uani 1 1 d . . .
C216 C 0.7591(2) 0.71619(14) 0.57264(12) 0.0483(11) Uani 1 1 d . . .
H216 H 0.7573 0.6790 0.5649 0.058 Uiso 1 1 calc R . .
C217 C 0.7600(2) 0.88016(17) 0.61054(13) 0.0520(11) Uani 1 1 d . . .
C218 C 0.7790(4) 0.68159(18) 0.63920(15) 0.0741(17) Uani 1 1 d . . .
C221 C 0.69072(18) 0.69460(14) 0.49339(11) 0.0375(9) Uani 1 1 d . . .
C222 C 0.6275(2) 0.70102(17) 0.50925(14) 0.0601(14) Uani 1 1 d . . .
H222 H 0.6200 0.7305 0.5262 0.072 Uiso 1 1 calc R . .
C223 C 0.5761(2) 0.66566(19) 0.50082(17) 0.0783(18) Uani 1 1 d . A .
C224 C 0.5851(2) 0.62136(18) 0.47799(15) 0.0675(15) Uani 1 1 d . . .
H224 H 0.5498 0.5971 0.4727 0.081 Uiso 1 1 calc R . .
C225 C 0.6460(2) 0.61279(16) 0.46298(12) 0.0478(11) Uani 1 1 d . A .
C226 C 0.69712(19) 0.64828(14) 0.47053(11) 0.0408(10) Uani 1 1 d . . .
H226 H 0.7388 0.6408 0.4596 0.049 Uiso 1 1 calc R . .
C227 C 0.5089(4) 0.6769(4) 0.5161(4) 0.163(5) Uani 1 1 d . . .
C228 C 0.6570(3) 0.5651(2) 0.43672(18) 0.0641(14) Uani 1 1 d . . .
C231 C 0.73179(18) 0.79672(14) 0.47582(10) 0.0342(8) Uani 1 1 d . . .
C232 C 0.66781(19) 0.81375(15) 0.46706(11) 0.0403(9) Uani 1 1 d . . .
H232 H 0.6324 0.7894 0.4718 0.048 Uiso 1 1 calc R . .
C233 C 0.6540(2) 0.86477(16) 0.45174(11) 0.0436(10) Uani 1 1 d . A .
C234 C 0.7036(2) 0.90102(16) 0.44343(12) 0.0479(11) Uani 1 1 d . . .
H234 H 0.6942 0.9359 0.4328 0.057 Uiso 1 1 calc R . .
C235 C 0.7681(2) 0.88496(15) 0.45109(12) 0.0434(10) Uani 1 1 d . A .
C236 C 0.78143(19) 0.83417(14) 0.46655(11) 0.0387(9) Uani 1 1 d . . .
H236 H 0.8259 0.8243 0.4711 0.046 Uiso 1 1 calc R . .
C237 C 0.5835(2) 0.8793(2) 0.44378(16) 0.0621(13) Uani 1 1 d . . .
C238 C 0.8226(3) 0.92391(19) 0.4425(2) 0.0704(17) Uani 1 1 d . . .
C241 C 0.82032(18) 0.71646(13) 0.48655(10) 0.0306(8) Uani 1 1 d . . .
C242 C 0.83084(18) 0.70206(14) 0.44887(10) 0.0324(8) Uani 1 1 d . . .
H242 H 0.7979 0.7105 0.4307 0.039 Uiso 1 1 calc R . .
C243 C 0.88763(18) 0.67580(14) 0.43696(10) 0.0329(8) Uani 1 1 d . . .
C244 C 0.93868(18) 0.66550(14) 0.46180(10) 0.0357(9) Uani 1 1 d . . .
H244 H 0.9775 0.6475 0.4536 0.043 Uiso 1 1 calc R . .
C245 C 0.93159(18) 0.68212(14) 0.49876(11) 0.0348(9) Uani 1 1 d . . .
C246 C 0.87323(19) 0.70618(14) 0.51108(10) 0.0358(9) Uani 1 1 d . . .
H246 H 0.8692 0.7159 0.5370 0.043 Uiso 1 1 calc R . .
C247 C 0.8921(2) 0.65548(19) 0.39738(11) 0.0465(10) Uani 1 1 d . . .
C248 C 0.9862(2) 0.6716(2) 0.52650(14) 0.0574(12) Uani 1 1 d . . .
B1 B 0.7485(2) 0.74078(16) 0.50011(13) 0.0333(10) Uani 1 1 d . . .
F11 F 0.78469(18) 0.91438(10) 0.58609(9) 0.0979(11) Uani 1 1 d . . .
F12 F 0.7914(2) 0.88779(11) 0.64277(10) 0.1097(13) Uani 1 1 d . . .
F13 F 0.70043(17) 0.89818(11) 0.61734(11) 0.1095(13) Uani 1 1 d . . .
F14 F 0.8002(2) 0.63643(11) 0.62328(9) 0.1123(13) Uani 1 1 d . . .
F15 F 0.8219(2) 0.69490(13) 0.66626(10) 0.1176(14) Uani 1 1 d . . .
F16 F 0.7226(2) 0.67048(11) 0.65679(9) 0.1077(13) Uani 1 1 d . . .
F21 F 0.49007(17) 0.7266(2) 0.51218(18) 0.170(2) Uani 1 1 d . A .
F22 F 0.5124(3) 0.6761(2) 0.5562(2) 0.214(4) Uani 1 1 d . A .
F23 F 0.4727(4) 0.6333(4) 0.5192(3) 0.133(4) Uani 0.561(8) 1 d P A 1
F23B F 0.4576(5) 0.6599(8) 0.4882(5) 0.181(9) Uani 0.439(8) 1 d P A 2
F24 F 0.6916(12) 0.5280(5) 0.4512(4) 0.139(6) Uani 0.561(8) 1 d P A 1
F25 F 0.6062(4) 0.5419(9) 0.4235(8) 0.168(9) Uani 0.561(8) 1 d P A 1
F26 F 0.6917(10) 0.5775(5) 0.4076(3) 0.127(6) Uani 0.561(8) 1 d P A 1
F25B F 0.7168(7) 0.5525(14) 0.4333(14) 0.29(2) Uani 0.439(8) 1 d P A 2
F24B F 0.6227(19) 0.5685(8) 0.4078(5) 0.187(14) Uani 0.439(8) 1 d P A 2
F26B F 0.6348(15) 0.5200(4) 0.4504(4) 0.112(6) Uani 0.439(8) 1 d P A 2
F32A F 0.5578(5) 0.8429(5) 0.4192(4) 0.100(4) Uani 0.561(8) 1 d P A 1
F33A F 0.5735(6) 0.9260(5) 0.4295(5) 0.109(6) Uani 0.561(8) 1 d P A 1
F32B F 0.5654(9) 0.8733(10) 0.4097(4) 0.159(10) Uani 0.439(8) 1 d P A 2
F33B F 0.5749(9) 0.9354(7) 0.4500(5) 0.097(6) Uani 0.439(8) 1 d P A 2
F31 F 0.54368(15) 0.86566(16) 0.47070(11) 0.1125(13) Uani 1 1 d . A .
F34 F 0.8123(6) 0.9728(4) 0.4468(4) 0.109(6) Uani 0.561(8) 1 d P A 1
F35 F 0.8804(6) 0.9076(5) 0.4480(4) 0.101(5) Uani 0.561(8) 1 d P A 1
F36 F 0.8273(4) 0.9254(3) 0.3994(2) 0.092(3) Uani 0.561(8) 1 d P A 1
F36B F 0.8450(4) 0.9459(3) 0.4819(2) 0.079(3) Uani 0.439(8) 1 d P A 2
F34B F 0.8060(9) 0.9701(6) 0.4313(5) 0.104(7) Uani 0.439(8) 1 d P A 2
F35B F 0.8749(8) 0.9052(6) 0.4334(6) 0.114(9) Uani 0.439(8) 1 d P A 2
F41 F 0.85920(16) 0.60908(12) 0.39235(7) 0.0847(10) Uani 1 1 d . . .
F42 F 0.86861(15) 0.68969(12) 0.37185(7) 0.0784(9) Uani 1 1 d . . .
F43 F 0.95390(13) 0.64493(14) 0.38661(7) 0.0884(10) Uani 1 1 d . . .
F44 F 1.04504(15) 0.67843(19) 0.51069(10) 0.1263(15) Uani 1 1 d . . .
F45 F 0.98603(13) 0.70414(11) 0.55572(8) 0.0736(8) Uani 1 1 d . . .
F46 F 0.98740(18) 0.62116(13) 0.53883(10) 0.1131(14) Uani 1 1 d . . .
C511 C 0.7529(5) 0.8012(3) 0.3321(3) 0.086(5) Uani 0.604(7) 1 d PG B 1
C512 C 0.7191(5) 0.7915(3) 0.3656(3) 0.065(3) Uani 0.604(7) 1 d PG B 1
H512 H 0.7153 0.8196 0.3840 0.078 Uiso 0.604(7) 1 calc PR B 1
C513 C 0.6908(4) 0.7406(3) 0.3721(2) 0.076(3) Uani 0.604(7) 1 d PG B 1
H513 H 0.6677 0.7340 0.3950 0.091 Uiso 0.604(7) 1 calc PR B 1
C514 C 0.6964(5) 0.6994(2) 0.3452(3) 0.089(4) Uani 0.604(7) 1 d PG B 1
H514 H 0.6771 0.6646 0.3497 0.107 Uiso 0.604(7) 1 calc PR B 1
C515 C 0.7302(6) 0.7091(4) 0.3118(3) 0.099(5) Uani 0.604(7) 1 d PG B 1
H515 H 0.7340 0.6810 0.2934 0.119 Uiso 0.604(7) 1 calc PR B 1
C516 C 0.7585(5) 0.7600(4) 0.3052(2) 0.108(6) Uani 0.604(7) 1 d PG B 1
H516 H 0.7816 0.7666 0.2824 0.130 Uiso 0.604(7) 1 calc PR B 1
C517 C 0.7626(16) 0.8597(12) 0.3193(12) 0.34(3) Uani 0.604(7) 1 d P B 1
H51C H 0.7875 0.8602 0.2957 0.509 Uiso 0.604(7) 1 calc PR B 1
H51D H 0.7868 0.8800 0.3388 0.509 Uiso 0.604(7) 1 calc PR B 1
H51E H 0.7196 0.8769 0.3153 0.509 Uiso 0.604(7) 1 calc PR B 1
C611 C 0.7203(10) 0.7555(9) 0.3460(5) 0.23(3) Uani 0.396(7) 1 d PGD B 2
C612 C 0.7184(11) 0.8094(9) 0.3583(5) 0.24(3) Uani 0.396(7) 1 d PGD B 2
H612 H 0.6960 0.8186 0.3810 0.283 Uiso 0.396(7) 1 calc PR B 2
C613 C 0.7494(12) 0.8501(8) 0.3374(7) 0.22(3) Uani 0.396(7) 1 d PG B 2
H613 H 0.7482 0.8870 0.3458 0.262 Uiso 0.396(7) 1 calc PR B 2
C614 C 0.7822(10) 0.8368(11) 0.3042(7) 0.24(3) Uani 0.396(7) 1 d PG B 2
H614 H 0.8034 0.8646 0.2900 0.286 Uiso 0.396(7) 1 calc PR B 2
C615 C 0.7840(9) 0.7828(12) 0.2919(5) 0.170(16) Uani 0.396(7) 1 d PG B 2
H615 H 0.8065 0.7737 0.2692 0.204 Uiso 0.396(7) 1 calc PR B 2
C616 C 0.7531(10) 0.7421(9) 0.3128(6) 0.24(3) Uani 0.396(7) 1 d PGD B 2
H616 H 0.7543 0.7053 0.3044 0.284 Uiso 0.396(7) 1 calc PR B 2
C617 C 0.6841(17) 0.7141(12) 0.3667(8) 0.27(3) Uani 0.396(7) 1 d PD B 2
H61A H 0.6874 0.6790 0.3534 0.412 Uiso 0.396(7) 1 calc PR B 2
H61B H 0.6378 0.7248 0.3684 0.412 Uiso 0.396(7) 1 calc PR B 2
H61C H 0.7026 0.7103 0.3921 0.412 Uiso 0.396(7) 1 calc PR B 2
C521 C 0.7500 0.7519(2) 0.7500 0.0501(16) Uani 1 2 d SD . .
C522 C 0.7110(2) 0.7799(2) 0.72449(13) 0.0558(12) Uani 1 1 d . . .
H522 H 0.6846 0.7602 0.7070 0.067 Uiso 1 1 calc R . .
C523 C 0.7101(2) 0.8358(2) 0.72415(17) 0.0756(16) Uani 1 1 d . . .
H523 H 0.6833 0.8555 0.7069 0.091 Uiso 1 1 calc R . .
C524 C 0.7500 0.8623(3) 0.7500 0.083(3) Uani 1 2 d SD . .
C527 C 0.7500 0.6942(3) 0.7500 0.038(2) Uani 0.60 2 d SPD . .
H52C H 0.7200 0.6809 0.7303 0.057 Uiso 0.30 1 calc PR . .
H52D H 0.7355 0.6809 0.7747 0.057 Uiso 0.30 1 calc PR . .
H52E H 0.7945 0.6809 0.7449 0.057 Uiso 0.30 1 calc PR . .
C528 C 0.7500 0.9177(4) 0.7500 0.067(6) Uani 0.40 2 d SPD . .
H52F H 0.7802 0.9311 0.7696 0.101 Uiso 0.20 1 calc PR . .
H52G H 0.7055 0.9311 0.7552 0.101 Uiso 0.20 1 calc PR . .
H52H H 0.7643 0.9311 0.7252 0.101 Uiso 0.20 1 calc PR . .
C531 C 0.5519(4) 0.5455(4) 0.5825(2) 0.173(5) Uani 1 1 d GD . .
C532 C 0.6107(5) 0.5738(3) 0.58669(17) 0.330(13) Uani 1 1 d GD . .
H532 H 0.6125 0.6057 0.6021 0.396 Uiso 1 1 calc R . .
C533 C 0.6670(4) 0.5556(3) 0.5684(2) 0.179(5) Uani 1 1 d G . .
H533 H 0.7072 0.5749 0.5712 0.215 Uiso 1 1 calc R . .
C534 C 0.6644(4) 0.5090(3) 0.5459(2) 0.149(4) Uani 1 1 d G . .
H534 H 0.7028 0.4965 0.5333 0.178 Uiso 1 1 calc R . .
C535 C 0.6055(5) 0.4807(2) 0.5417(2) 0.158(4) Uani 1 1 d G . .
H535 H 0.6038 0.4489 0.5263 0.189 Uiso 1 1 calc R . .
C536 C 0.5493(4) 0.4990(3) 0.5600(2) 0.233(7) Uani 1 1 d GD . .
H536 H 0.5091 0.4796 0.5571 0.279 Uiso 1 1 calc R . .
C537 C 0.4942(6) 0.5665(6) 0.5995(4) 0.303(8) Uani 1 1 d D . .
H53A H 0.4577 0.5410 0.5952 0.455 Uiso 1 1 calc R . .
H53B H 0.4835 0.6020 0.5882 0.455 Uiso 1 1 calc R . .
H53C H 0.5015 0.5709 0.6267 0.455 Uiso 1 1 calc R . .
C541 C 0.9066(5) 0.5049(4) 0.5518(2) 0.077(3) Uani 0.604(7) 1 d PG B 1
C542 C 0.9249(5) 0.4752(3) 0.5200(3) 0.084(5) Uani 0.604(7) 1 d PG B 1
H542 H 0.9576 0.4476 0.5220 0.101 Uiso 0.604(7) 1 calc PR B 1
C543 C 0.8953(6) 0.4859(5) 0.4853(2) 0.102(6) Uani 0.604(7) 1 d PG B 1
H543 H 0.9078 0.4656 0.4636 0.123 Uiso 0.604(7) 1 calc PR B 1
C544 C 0.8475(6) 0.5263(6) 0.4824(3) 0.172(13) Uani 0.604(7) 1 d PG B 1
H544 H 0.8273 0.5336 0.4587 0.207 Uiso 0.604(7) 1 calc PR B 1
C545 C 0.8292(5) 0.5560(5) 0.5142(5) 0.156(8) Uani 0.604(7) 1 d PG B 1
H545 H 0.7965 0.5836 0.5122 0.187 Uiso 0.604(7) 1 calc PR B 1
C546 C 0.8588(6) 0.5453(4) 0.5489(4) 0.135(9) Uani 0.604(7) 1 d PG B 1
H546 H 0.8463 0.5656 0.5706 0.162 Uiso 0.604(7) 1 calc PR B 1
C547 C 0.9436(8) 0.4905(9) 0.5869(5) 0.109(6) Uani 0.604(7) 1 d P B 1
H54C H 0.9273 0.5126 0.6080 0.163 Uiso 0.604(7) 1 calc PR B 1
H54D H 0.9905 0.4978 0.5832 0.163 Uiso 0.604(7) 1 calc PR B 1
H54E H 0.9373 0.4517 0.5926 0.163 Uiso 0.604(7) 1 calc PR B 1
C645 C 0.8629(7) 0.5300(7) 0.5772(4) 0.104(8) Uani 0.396(7) 1 d PG B 2
H645 H 0.8343 0.5492 0.5938 0.125 Uiso 0.396(7) 1 calc PR B 2
C644 C 0.9155(8) 0.5004(7) 0.5917(3) 0.068(6) Uani 0.396(7) 1 d PG B 2
H644 H 0.9230 0.4994 0.6183 0.081 Uiso 0.396(7) 1 calc PR B 2
C643 C 0.9572(7) 0.4723(7) 0.5675(5) 0.162(18) Uani 0.396(7) 1 d PG B 2
H643 H 0.9932 0.4520 0.5774 0.195 Uiso 0.396(7) 1 calc PR B 2
C642 C 0.9463(8) 0.4737(6) 0.5287(5) 0.137(12) Uani 0.396(7) 1 d PGD B 2
H642 H 0.9748 0.4545 0.5121 0.165 Uiso 0.396(7) 1 calc PR B 2
C641 C 0.8936(8) 0.5033(6) 0.5141(3) 0.092(7) Uani 0.396(7) 1 d PGD B 2
C646 C 0.8519(7) 0.5314(6) 0.5384(4) 0.107(9) Uani 0.396(7) 1 d PGD B 2
H646 H 0.8159 0.5516 0.5284 0.129 Uiso 0.396(7) 1 calc PR B 2
C647 C 0.8814(16) 0.5050(12) 0.4738(4) 0.142(14) Uani 0.396(7) 1 d PD B 2
H64C H 0.8429 0.5279 0.4687 0.213 Uiso 0.396(7) 1 calc PR B 2
H64D H 0.8733 0.4678 0.4645 0.213 Uiso 0.396(7) 1 calc PR B 2
H64E H 0.9198 0.5203 0.4609 0.213 Uiso 0.396(7) 1 calc PR B 2
C551 C 0.4499(6) 0.8810(4) 0.9990(3) 0.128(6) Uani 0.604(7) 1 d PGD B 1
C552 C 0.4485(6) 0.9292(4) 0.9782(4) 0.173(13) Uani 0.604(7) 1 d PGD B 1
H552 H 0.4158 0.9560 0.9832 0.208 Uiso 0.604(7) 1 calc PR B 1
C553 C 0.4949(7) 0.9383(5) 0.9501(4) 0.144(9) Uani 0.604(7) 1 d PG B 1
H553 H 0.4940 0.9712 0.9359 0.172 Uiso 0.604(7) 1 calc PR B 1
C554 C 0.5428(7) 0.8991(6) 0.9428(4) 0.164(9) Uani 0.604(7) 1 d PG B 1
H554 H 0.5745 0.9052 0.9236 0.197 Uiso 0.604(7) 1 calc PR B 1
C555 C 0.5442(6) 0.8509(5) 0.9636(4) 0.201(16) Uani 0.604(7) 1 d PG B 1
H555 H 0.5769 0.8241 0.9587 0.241 Uiso 0.604(7) 1 calc PR B 1
C556 C 0.4978(6) 0.8418(4) 0.9917(4) 0.085(5) Uani 0.604(7) 1 d PGD B 1
H556 H 0.4987 0.8089 1.0060 0.102 Uiso 0.604(7) 1 calc PR B 1
C557 C 0.3943(7) 0.8680(6) 1.0223(4) 0.125(5) Uani 0.604(7) 1 d PD B 1
H55A H 0.4014 0.8325 1.0345 0.187 Uiso 0.604(7) 1 calc PR B 1
H55B H 0.3546 0.8663 1.0065 0.187 Uiso 0.604(7) 1 calc PR B 1
H55C H 0.3889 0.8963 1.0417 0.187 Uiso 0.604(7) 1 calc PR B 1
C651 C 0.5241(8) 0.8762(7) 0.9690(5) 0.088(7) Uani 0.396(7) 1 d PGD B 2
C652 C 0.4848(11) 0.8488(7) 0.9949(5) 0.21(3) Uani 0.396(7) 1 d PGD B 2
H652 H 0.4966 0.8132 1.0032 0.253 Uiso 0.396(7) 1 calc PR B 2
C653 C 0.4282(10) 0.8736(11) 1.0087(6) 0.24(3) Uani 0.396(7) 1 d PG B 2
H653 H 0.4013 0.8549 1.0264 0.291 Uiso 0.396(7) 1 calc PR B 2
C654 C 0.4110(9) 0.9258(12) 0.9966(6) 0.138(12) Uani 0.396(7) 1 d PG B 2
H654 H 0.3723 0.9427 1.0060 0.165 Uiso 0.396(7) 1 calc PR B 2
C655 C 0.4503(12) 0.9532(7) 0.9707(7) 0.28(3) Uani 0.396(7) 1 d PG B 2
H655 H 0.4385 0.9888 0.9624 0.340 Uiso 0.396(7) 1 calc PR B 2
C656 C 0.5069(10) 0.9284(7) 0.9569(7) 0.28(4) Uani 0.396(7) 1 d PGD B 2
H656 H 0.5338 0.9471 0.9392 0.338 Uiso 0.396(7) 1 calc PR B 2
C657 C 0.5788(14) 0.8478(12) 0.9515(9) 0.210(18) Uani 0.396(7) 1 d PD B 2
H65C H 0.5999 0.8719 0.9330 0.315 Uiso 0.396(7) 1 calc PR B 2
H65D H 0.5625 0.8149 0.9386 0.315 Uiso 0.396(7) 1 calc PR B 2
H65E H 0.6108 0.8372 0.9709 0.315 Uiso 0.396(7) 1 calc PR B 2
C561 C 0.1300(6) 0.9938(4) 0.0263(4) 0.090(5) Uani 0.604(7) 1 d PGD B 1
C562 C 0.0821(4) 0.9557(5) 0.0166(5) 0.100(6) Uani 0.604(7) 1 d PGD B 1
H562 H 0.0379 0.9610 0.0244 0.119 Uiso 0.604(7) 1 calc PR B 1
C563 C 0.0989(5) 0.9098(5) -0.0045(5) 0.130(8) Uani 0.604(7) 1 d PG B 1
H563 H 0.0661 0.8837 -0.0111 0.156 Uiso 0.604(7) 1 calc PR B 1
C564 C 0.1635(6) 0.9020(5) -0.0159(4) 0.081(4) Uani 0.604(7) 1 d PG B 1
H564 H 0.1750 0.8706 -0.0303 0.097 Uiso 0.604(7) 1 calc PR B 1
C565 C 0.2115(4) 0.9401(6) -0.0063(4) 0.103(7) Uani 0.604(7) 1 d PG B 1
H565 H 0.2556 0.9347 -0.0141 0.124 Uiso 0.604(7) 1 calc PR B 1
C566 C 0.1947(5) 0.9860(5) 0.0148(3) 0.099(6) Uani 0.604(7) 1 d PGD B 1
H566 H 0.2274 1.0120 0.0214 0.118 Uiso 0.604(7) 1 calc PR B 1
C567 C 0.1103(10) 1.0441(5) 0.0445(4) 0.191(11) Uani 0.604(7) 1 d PD B 1
H56A H 0.1493 1.0663 0.0500 0.286 Uiso 0.604(7) 1 calc PR B 1
H56B H 0.0874 1.0356 0.0682 0.286 Uiso 0.604(7) 1 calc PR B 1
H56C H 0.0808 1.0645 0.0277 0.286 Uiso 0.604(7) 1 calc PR B 1
C661 C 0.1527(8) 0.9209(9) -0.0070(9) 0.137(17) Uani 0.396(7) 1 d PGD B 2
C662 C 0.0936(8) 0.9400(11) 0.0075(9) 0.170(19) Uani 0.396(7) 1 d PGD B 2
H662 H 0.0535 0.9225 0.0008 0.203 Uiso 0.396(7) 1 calc PR B 2
C663 C 0.0930(12) 0.9847(11) 0.0318(8) 0.26(3) Uani 0.396(7) 1 d PG B 2
H663 H 0.0526 0.9977 0.0417 0.307 Uiso 0.396(7) 1 calc PR B 2
C664 C 0.1517(15) 1.0103(8) 0.0416(6) 0.27(4) Uani 0.396(7) 1 d PG B 2
H664 H 0.1513 1.0408 0.0582 0.323 Uiso 0.396(7) 1 calc PR B 2
C665 C 0.2108(12) 0.9912(8) 0.0270(6) 0.21(3) Uani 0.396(7) 1 d PG B 2
H665 H 0.2509 1.0087 0.0337 0.247 Uiso 0.396(7) 1 calc PR B 2
C666 C 0.2114(7) 0.9465(9) 0.0027(7) 0.136(18) Uani 0.396(7) 1 d PGD B 2
H666 H 0.2518 0.9335 -0.0072 0.163 Uiso 0.396(7) 1 calc PR B 2
C667 C 0.1536(11) 0.8722(6) -0.0301(5) 0.099(7) Uani 0.396(7) 1 d PD B 2
H66C H 0.1988 0.8645 -0.0381 0.149 Uiso 0.396(7) 1 calc PR B 2
H66D H 0.1259 0.8778 -0.0525 0.149 Uiso 0.396(7) 1 calc PR B 2
H66E H 0.1367 0.8412 -0.0155 0.149 Uiso 0.396(7) 1 calc PR B 2
H801 H 0.2500 0.6462(19) 0.7500 0.044(15) Uiso 1 2 d S . .
H802 H 0.3481(18) 0.7958(15) 0.7763(11) 0.056(12) Uiso 1 1 d . . .
H803 H 0.276(2) 0.7438(15) 0.8194(11) 0.062(13) Uiso 1 1 d . . .
H804 H 0.1832(18) 0.7963(15) 0.7942(11) 0.057(12) Uiso 1 1 d . . .
H805 H 0.2500 0.847(2) 0.7500 0.08(2) Uiso 1 2 d S . .
H806 H 0.3467(16) 0.6946(12) 0.7724(9) 0.033(9) Uiso 1 1 d . . .
H807 H 0.1812(17) 0.6963(14) 0.7935(10) 0.048(11) Uiso 1 1 d . . .
H901 H 0.2254(18) 0.7572(13) 0.1799(10) 0.045(11) Uiso 1 1 d . . .
H902 H 0.2500 0.859(2) 0.2500 0.054(16) Uiso 1 2 d S . .
H903 H 0.1533(18) 0.8108(14) 0.2254(10) 0.051(11) Uiso 1 1 d . . .
H904 H 0.1769(17) 0.8098(14) 0.2923(10) 0.046(11) Uiso 1 1 d . . .
H905 H 0.1516(17) 0.7060(14) 0.2237(10) 0.046(11) Uiso 1 1 d . . .
H906 H 0.1811(16) 0.7078(13) 0.2943(9) 0.036(10) Uiso 1 1 d . . .
H907 H 0.2500 0.6548(19) 0.2500 0.045(15) Uiso 1 2 d S . .

loop_
_atom_site_aniso_label
_atom_site_aniso_U_11
_atom_site_aniso_U_22
_atom_site_aniso_U_33
_atom_site_aniso_U_23
_atom_site_aniso_U_13
_atom_site_aniso_U_12
Rh1 0.01463(13) 0.01376(12) 0.01983(13) -0.00194(9) -0.00187(10) 0.00003(9)
Rh2 0.01605(13) 0.01343(12) 0.01618(12) 0.00052(9) -0.00111(10) 0.00118(9)
Rh3 0.01301(13) 0.01455(12) 0.01964(13) 0.00015(9) -0.00065(10) 0.00018(9)
Rh4 0.01274(13) 0.01370(12) 0.01909(13) -0.00141(9) 0.00044(10) -0.00058(9)
Rh5 0.01618(13) 0.01269(11) 0.01560(12) -0.00073(9) -0.00007(10) -0.00004(9)
Rh6 0.01451(13) 0.01291(12) 0.02011(13) 0.00203(9) -0.00107(10) 0.00054(9)
P1 0.0176(4) 0.0156(4) 0.0222(4) -0.0023(3) -0.0032(3) 0.0012(3)
P2 0.0185(4) 0.0160(4) 0.0163(4) 0.0007(3) -0.0011(3) 0.0015(3)
P3 0.0147(4) 0.0175(4) 0.0252(5) -0.0021(3) 0.0004(3) -0.0005(3)
P4 0.0141(4) 0.0171(4) 0.0213(4) -0.0024(3) 0.0012(3) -0.0003(3)
P5 0.0185(4) 0.0157(4) 0.0179(4) -0.0022(3) 0.0002(3) 0.0004(3)
P6 0.0175(4) 0.0141(4) 0.0251(5) 0.0038(3) -0.0026(3) -0.0003(3)
C1 0.0200(17) 0.0178(16) 0.0296(18) -0.0024(13) -0.0004(14) 0.0019(13)
C2 0.0240(19) 0.0282(18) 0.034(2) 0.0009(14) -0.0079(15) 0.0063(14)
C3 0.024(2) 0.032(2) 0.048(2) -0.0021(16) -0.0059(17) 0.0081(15)
C4 0.0219(19) 0.0281(19) 0.063(3) -0.0072(17) -0.0014(18) 0.0069(15)
C5 0.027(2) 0.0305(19) 0.047(2) -0.0168(16) 0.0016(17) 0.0063(15)
C6 0.027(2) 0.0256(18) 0.038(2) -0.0101(15) -0.0045(16) 0.0059(14)
C7 0.0207(17) 0.0195(16) 0.0287(18) -0.0042(13) -0.0027(14) -0.0012(13)
C8 0.031(2) 0.0262(18) 0.035(2) -0.0078(15) -0.0056(16) -0.0061(15)
C9 0.028(2) 0.0287(19) 0.043(2) -0.0095(16) -0.0013(17) -0.0091(15)
C10 0.034(2) 0.0255(19) 0.052(3) 0.0046(17) -0.0073(18) -0.0106(16)
C11 0.051(3) 0.036(2) 0.042(2) 0.0096(17) -0.010(2) -0.0193(19)
C12 0.034(2) 0.0294(19) 0.039(2) 0.0054(15) -0.0102(17) -0.0101(16)
C13 0.0268(18) 0.0204(16) 0.0230(17) -0.0040(12) -0.0067(14) 0.0034(13)
C14 0.030(2) 0.0268(18) 0.0254(19) 0.0003(13) -0.0027(15) 0.0022(14)
C15 0.046(2) 0.033(2) 0.028(2) 0.0030(15) -0.0024(17) 0.0090(17)
C16 0.053(3) 0.039(2) 0.030(2) 0.0012(16) -0.0141(18) 0.0130(19)
C17 0.033(2) 0.040(2) 0.040(2) -0.0001(17) -0.0147(18) 0.0078(17)
C18 0.0247(19) 0.0252(17) 0.034(2) -0.0015(14) -0.0057(15) 0.0066(14)
C19 0.0238(18) 0.0224(16) 0.0180(16) -0.0008(12) -0.0003(13) 0.0014(13)
C20 0.0280(19) 0.038(2) 0.0198(17) 0.0015(14) 0.0026(14) 0.0052(15)
C21 0.027(2) 0.052(2) 0.027(2) 0.0002(16) 0.0057(16) 0.0111(17)
C22 0.040(2) 0.047(2) 0.0204(19) 0.0010(15) 0.0073(16) 0.0032(17)
C23 0.040(2) 0.044(2) 0.0174(18) 0.0029(15) 0.0027(16) 0.0106(17)
C24 0.033(2) 0.0341(19) 0.0223(18) 0.0034(14) 0.0008(15) 0.0137(15)
C25 0.0224(17) 0.0161(15) 0.0248(17) -0.0004(12) -0.0004(14) -0.0018(12)
C26 0.0256(18) 0.0200(16) 0.0302(19) -0.0018(13) -0.0050(15) -0.0017(13)
C27 0.030(2) 0.0261(18) 0.0280(19) 0.0006(14) -0.0056(15) -0.0069(14)
C28 0.045(2) 0.0260(18) 0.031(2) 0.0036(14) -0.0036(17) -0.0129(16)
C29 0.041(2) 0.0195(17) 0.039(2) 0.0065(14) -0.0094(17) -0.0035(15)
C30 0.031(2) 0.0241(18) 0.033(2) 0.0065(14) -0.0073(16) -0.0068(14)
C31 0.0216(17) 0.0180(15) 0.0203(16) 0.0032(12) -0.0010(13) 0.0024(12)
C32 0.0216(18) 0.0197(16) 0.0271(18) -0.0022(13) 0.0012(14) 0.0020(13)
C33 0.0222(18) 0.0256(18) 0.038(2) -0.0022(14) 0.0019(15) 0.0095(14)
C34 0.0202(18) 0.0322(19) 0.040(2) 0.0000(16) -0.0041(16) 0.0059(15)
C35 0.0242(19) 0.0312(19) 0.036(2) -0.0021(15) -0.0077(16) 0.0007(15)
C36 0.0233(18) 0.0198(16) 0.0266(18) -0.0057(13) -0.0018(14) 0.0043(13)
C37 0.0209(17) 0.0189(16) 0.0295(18) -0.0021(13) 0.0004(14) 0.0006(13)
C38 0.0250(19) 0.0245(18) 0.041(2) -0.0069(15) -0.0038(16) 0.0047(14)
C39 0.034(2) 0.0190(17) 0.057(3) -0.0068(16) -0.0031(18) 0.0056(15)
C40 0.036(2) 0.0262(19) 0.048(2) -0.0067(16) 0.0013(18) 0.0111(16)
C41 0.027(2) 0.035(2) 0.046(2) -0.0036(17) -0.0001(17) 0.0109(16)
C42 0.0185(18) 0.0288(19) 0.049(2) -0.0053(16) -0.0025(16) 0.0054(14)
C43 0.0222(17) 0.0229(17) 0.0273(18) 0.0016(13) 0.0009(14) -0.0006(13)
C44 0.031(2) 0.0275(18) 0.0288(19) -0.0009(14) 0.0017(15) -0.0036(15)
C45 0.041(2) 0.0314(19) 0.029(2) 0.0030(15) 0.0026(17) 0.0011(16)
C46 0.043(2) 0.052(2) 0.034(2) 0.0033(18) 0.0126(19) -0.0051(19)
C47 0.038(2) 0.058(3) 0.039(2) 0.0056(19) 0.0099(19) -0.013(2)
C48 0.027(2) 0.050(2) 0.039(2) 0.0033(18) 0.0059(17) -0.0076(17)
C49 0.0155(16) 0.0247(17) 0.0256(17) -0.0039(13) -0.0010(13) -0.0010(13)
C50 0.0299(19) 0.0228(17) 0.0291(18) -0.0019(14) -0.0026(15) -0.0014(14)
C51 0.035(2) 0.035(2) 0.038(2) -0.0032(16) -0.0122(17) -0.0027(16)
C52 0.035(2) 0.032(2) 0.044(2) -0.0093(16) -0.0051(18) -0.0079(16)
C53 0.027(2) 0.0241(18) 0.043(2) -0.0065(15) -0.0006(16) -0.0075(14)
C54 0.0278(19) 0.0176(16) 0.0289(18) 0.0011(13) 0.0006(15) -0.0055(13)
C61 0.0185(17) 0.0194(16) 0.0293(18) -0.0009(13) 0.0005(14) 0.0031(13)
C62 0.0256(19) 0.0176(16) 0.039(2) 0.0002(14) 0.0005(15) 0.0033(13)
C63 0.032(2) 0.0214(18) 0.051(2) 0.0051(16) -0.0002(18) 0.0093(15)
C64 0.035(2) 0.0305(19) 0.039(2) 0.0070(16) -0.0046(17) 0.0059(16)
C65 0.034(2) 0.0314(19) 0.035(2) 0.0027(15) -0.0097(17) 0.0037(16)
C66 0.0275(19) 0.0218(17) 0.0279(18) 0.0002(13) -0.0015(15) 0.0029(14)
C67 0.0232(18) 0.0247(17) 0.0242(18) -0.0046(13) 0.0030(14) 0.0012(13)
C68 0.0225(19) 0.053(2) 0.029(2) -0.0104(17) 0.0035(16) 0.0034(16)
C69 0.031(2) 0.062(3) 0.037(2) -0.0169(19) 0.0071(18) 0.0076(19)
C70 0.039(2) 0.050(2) 0.031(2) -0.0137(17) 0.0080(18) -0.0036(18)
C71 0.033(2) 0.035(2) 0.028(2) -0.0084(15) 0.0009(16) -0.0004(16)
C72 0.0281(19) 0.0316(18) 0.0222(17) -0.0069(14) 0.0014(14) 0.0011(15)
C73 0.0176(16) 0.0191(15) 0.0239(17) -0.0021(12) 0.0010(13) -0.0026(12)
C74 0.0218(18) 0.0239(17) 0.041(2) -0.0004(15) -0.0001(16) -0.0027(14)
C75 0.0211(18) 0.0286(18) 0.035(2) -0.0040(14) 0.0023(15) -0.0088(14)
C76 0.034(2) 0.0260(18) 0.034(2) -0.0013(14) 0.0037(16) -0.0146(15)
C77 0.037(2) 0.0229(18) 0.036(2) 0.0049(14) 0.0004(17) -0.0092(15)
C78 0.0289(19) 0.0199(16) 0.0320(19) 0.0022(13) -0.0022(15) -0.0064(14)
C79 0.0201(17) 0.0172(15) 0.0231(17) -0.0028(12) 0.0008(13) -0.0006(12)
C80 0.0242(18) 0.0240(17) 0.0299(19) 0.0035(14) 0.0004(15) -0.0016(14)
C81 0.028(2) 0.035(2) 0.041(2) 0.0037(16) -0.0075(17) -0.0020(16)
C82 0.0182(18) 0.035(2) 0.050(2) 0.0010(17) -0.0025(16) -0.0049(15)
C83 0.0265(19) 0.0256(18) 0.039(2) -0.0043(15) 0.0042(16) -0.0085(14)
C84 0.0228(18) 0.0187(16) 0.0308(19) 0.0017(13) 0.0025(14) -0.0003(13)
C85 0.0255(18) 0.0188(16) 0.0241(17) -0.0004(12) -0.0013(14) 0.0031(13)
C86 0.035(2) 0.0241(18) 0.043(2) -0.0129(15) -0.0071(17) 0.0075(15)
C87 0.048(3) 0.0193(18) 0.059(3) -0.0133(17) -0.006(2) 0.0073(17)
C88 0.044(2) 0.0247(19) 0.046(2) -0.0030(16) 0.0022(19) 0.0129(17)
C89 0.032(2) 0.0245(18) 0.042(2) 0.0033(15) -0.0011(17) 0.0070(15)
C90 0.0256(19) 0.0246(17) 0.032(2) 0.0034(14) -0.0029(15) 0.0020(14)
C91 0.0255(18) 0.0273(17) 0.0175(16) -0.0018(13) 0.0037(14) 0.0005(14)
C92 0.041(2) 0.054(2) 0.0220(19) -0.0102(16) 0.0043(17) -0.0141(19)
C93 0.044(2) 0.055(2) 0.0217(19) -0.0067(17) 0.0024(17) -0.0070(19)
C94 0.048(3) 0.057(3) 0.022(2) -0.0029(17) 0.0117(18) 0.004(2)
C95 0.028(2) 0.066(3) 0.023(2) 0.0012(17) 0.0074(16) -0.0045(18)
C96 0.028(2) 0.044(2) 0.0240(19) 0.0019(15) 0.0008(15) -0.0006(16)
C97 0.0187(17) 0.0167(15) 0.0299(18) 0.0031(13) -0.0011(14) -0.0004(12)
C98 0.031(2) 0.0262(18) 0.038(2) 0.0065(15) -0.0056(16) 0.0081(15)
C99 0.0244(19) 0.0286(19) 0.050(2) 0.0088(16) -0.0060(17) 0.0064(15)
C100 0.028(2) 0.0241(18) 0.055(3) 0.0001(16) 0.0011(18) 0.0083(15)
C101 0.036(2) 0.0298(19) 0.041(2) -0.0039(16) -0.0042(17) 0.0121(16)
C102 0.027(2) 0.0238(17) 0.039(2) -0.0034(15) -0.0064(16) 0.0081(14)
C103 0.0185(17) 0.0197(16) 0.0303(19) 0.0041(13) 0.0006(14) 0.0003(13)
C104 0.029(2) 0.0270(18) 0.040(2) 0.0129(15) -0.0063(17) -0.0061(15)
C105 0.029(2) 0.035(2) 0.049(2) 0.0193(17) 0.0000(18) -0.0064(16)
C106 0.024(2) 0.030(2) 0.066(3) 0.0165(18) -0.0039(19) -0.0067(15)
C107 0.0215(19) 0.0321(19) 0.044(2) 0.0058(16) -0.0023(16) -0.0061(15)
C108 0.0222(19) 0.0270(18) 0.040(2) 0.0014(15) -0.0021(16) -0.0040(14)
C109 0.0239(18) 0.0187(16) 0.0260(18) 0.0046(13) -0.0023(14) -0.0005(13)
C110 0.0229(18) 0.0270(18) 0.0298(19) 0.0015(14) -0.0044(15) -0.0023(14)
C111 0.031(2) 0.036(2) 0.038(2) 0.0017(16) -0.0095(17) -0.0052(16)
C112 0.044(2) 0.038(2) 0.031(2) -0.0024(16) -0.0064(17) -0.0071(18)
C113 0.045(2) 0.034(2) 0.0242(19) 0.0026(15) 0.0001(17) 0.0007(17)
C114 0.0243(18) 0.0274(18) 0.0264(19) 0.0018(14) -0.0019(15) 0.0012(14)
C211 0.045(2) 0.0238(18) 0.035(2) -0.0027(15) 0.0094(18) -0.0022(16)
C212 0.043(2) 0.0213(18) 0.041(2) 0.0011(15) 0.0041(18) -0.0018(16)
C213 0.045(2) 0.0214(18) 0.044(2) -0.0032(16) 0.0077(19) -0.0042(16)
C214 0.076(3) 0.032(2) 0.035(2) -0.0054(17) 0.012(2) 0.001(2)
C215 0.093(4) 0.030(2) 0.041(3) 0.0026(18) 0.021(2) 0.002(2)
C216 0.076(3) 0.0190(18) 0.050(3) -0.0010(17) 0.024(2) -0.0023(19)
C217 0.074(3) 0.034(2) 0.048(3) -0.009(2) 0.008(2) -0.012(2)
C218 0.145(6) 0.035(3) 0.042(3) -0.004(2) 0.027(3) 0.002(3)
C221 0.040(2) 0.0235(18) 0.049(2) -0.0066(16) 0.0117(19) -0.0038(16)
C222 0.053(3) 0.042(2) 0.085(4) -0.034(2) 0.035(3) -0.015(2)
C223 0.051(3) 0.060(3) 0.124(5) -0.049(3) 0.046(3) -0.021(2)
C224 0.043(3) 0.055(3) 0.104(4) -0.033(3) 0.025(3) -0.019(2)
C225 0.045(3) 0.037(2) 0.061(3) -0.017(2) 0.016(2) -0.0086(19)
C226 0.038(2) 0.033(2) 0.051(3) -0.0120(18) 0.0150(19) -0.0067(17)
C227 0.079(5) 0.118(6) 0.292(13) -0.146(8) 0.092(7) -0.038(5)
C228 0.058(3) 0.052(3) 0.083(4) -0.028(3) 0.015(3) -0.016(3)
C231 0.037(2) 0.033(2) 0.032(2) -0.0068(15) 0.0069(17) -0.0029(16)
C232 0.039(2) 0.040(2) 0.042(2) -0.0043(17) 0.0017(19) -0.0083(18)
C233 0.039(2) 0.045(2) 0.046(3) 0.0014(19) -0.0033(19) 0.0049(19)
C234 0.056(3) 0.036(2) 0.052(3) 0.0094(19) 0.000(2) 0.006(2)
C235 0.044(2) 0.035(2) 0.051(3) 0.0096(18) 0.006(2) -0.0004(18)
C236 0.038(2) 0.033(2) 0.046(2) 0.0037(17) 0.0058(18) -0.0038(17)
C237 0.047(3) 0.074(4) 0.065(4) 0.014(3) 0.000(3) 0.008(3)
C238 0.046(3) 0.037(3) 0.128(6) 0.026(3) 0.018(4) 0.002(2)
C241 0.039(2) 0.0213(17) 0.031(2) 0.0030(14) 0.0061(16) -0.0075(15)
C242 0.032(2) 0.036(2) 0.030(2) 0.0031(15) 0.0021(16) -0.0061(16)
C243 0.035(2) 0.038(2) 0.0259(19) 0.0007(15) 0.0066(16) -0.0082(16)
C244 0.031(2) 0.039(2) 0.037(2) -0.0027(16) 0.0058(17) -0.0040(16)
C245 0.036(2) 0.034(2) 0.034(2) -0.0025(16) -0.0064(17) -0.0047(16)
C246 0.049(2) 0.0290(19) 0.029(2) -0.0028(15) 0.0029(18) -0.0109(17)
C247 0.037(2) 0.070(3) 0.033(2) -0.003(2) 0.0119(19) -0.006(2)
C248 0.057(3) 0.064(3) 0.051(3) -0.015(2) -0.011(2) 0.000(2)
B1 0.038(2) 0.025(2) 0.036(2) -0.0018(18) 0.0109(18) -0.0056(19)
F11 0.173(3) 0.0314(14) 0.090(2) -0.0156(14) 0.046(2) -0.0342(17)
F12 0.184(4) 0.0526(18) 0.093(3) -0.0227(16) -0.054(2) -0.017(2)
F13 0.094(2) 0.0466(17) 0.188(4) -0.051(2) 0.046(2) 0.0009(16)
F14 0.223(4) 0.0446(17) 0.069(2) 0.0151(14) 0.045(2) 0.043(2)
F15 0.199(4) 0.079(2) 0.075(3) 0.0236(19) -0.021(3) 0.013(2)
F16 0.188(4) 0.0470(17) 0.088(2) 0.0237(16) 0.059(3) -0.011(2)
F21 0.050(2) 0.180(5) 0.280(7) -0.116(5) 0.030(3) 0.014(3)
F22 0.199(5) 0.113(4) 0.331(8) -0.089(5) 0.220(6) -0.059(4)
F23 0.051(5) 0.132(7) 0.216(11) -0.111(7) 0.075(6) -0.061(5)
F23B 0.041(5) 0.245(17) 0.258(18) -0.187(15) 0.015(9) -0.018(8)
F24 0.182(16) 0.066(7) 0.169(10) -0.059(6) -0.046(12) 0.035(10)
F25 0.048(5) 0.178(15) 0.28(2) -0.185(15) 0.026(8) -0.040(7)
F26 0.194(15) 0.094(6) 0.093(7) -0.061(5) 0.103(9) -0.061(8)
F25B 0.047(6) 0.23(3) 0.58(5) -0.34(3) 0.071(16) -0.031(11)
F24B 0.38(4) 0.122(13) 0.054(7) -0.044(7) -0.082(15) 0.087(17)
F26B 0.203(19) 0.026(4) 0.106(9) -0.018(5) 0.030(11) -0.015(8)
F32A 0.047(4) 0.126(7) 0.125(10) -0.027(6) -0.050(5) 0.001(4)
F33A 0.058(5) 0.072(8) 0.198(16) 0.076(9) -0.036(9) -0.005(6)
F32B 0.135(13) 0.29(3) 0.053(7) -0.029(12) -0.040(7) 0.119(16)
F33B 0.051(6) 0.081(7) 0.158(14) -0.020(8) -0.002(8) 0.029(5)
F31 0.0481(19) 0.154(3) 0.135(3) 0.048(3) 0.013(2) 0.032(2)
F34 0.086(8) 0.037(6) 0.203(14) -0.042(7) 0.074(9) -0.018(4)
F35 0.055(6) 0.078(8) 0.172(11) 0.076(7) -0.016(6) -0.025(5)
F36 0.095(5) 0.086(5) 0.094(5) 0.029(4) 0.036(4) -0.017(4)
F36B 0.087(6) 0.083(5) 0.068(5) -0.002(4) -0.001(4) -0.047(4)
F34B 0.084(8) 0.066(10) 0.162(14) 0.089(10) -0.040(8) -0.022(6)
F35B 0.081(12) 0.053(8) 0.209(19) -0.057(10) 0.102(13) -0.016(6)
F41 0.119(3) 0.090(2) 0.0451(17) -0.0285(15) 0.0178(16) -0.0436(19)
F42 0.099(2) 0.107(2) 0.0298(15) 0.0109(14) 0.0026(14) 0.0176(18)
F43 0.0479(17) 0.171(3) 0.0466(17) -0.0294(18) 0.0145(13) 0.0136(18)
F44 0.048(2) 0.250(5) 0.081(3) -0.023(3) -0.0149(18) 0.000(2)
F45 0.079(2) 0.0780(19) 0.0638(19) -0.0230(15) -0.0332(15) 0.0072(15)
F46 0.145(3) 0.062(2) 0.132(3) 0.0043(19) -0.091(3) 0.007(2)
C511 0.096(10) 0.053(6) 0.109(12) -0.006(7) -0.027(8) -0.017(7)
C512 0.076(9) 0.056(6) 0.064(7) -0.034(5) -0.011(6) 0.005(5)
C513 0.072(8) 0.079(8) 0.078(8) -0.014(6) -0.026(6) 0.024(6)
C514 0.086(8) 0.044(5) 0.137(13) -0.026(7) -0.006(9) 0.001(5)
C515 0.096(10) 0.093(9) 0.108(13) -0.024(7) -0.018(8) 0.006(7)
C516 0.081(12) 0.131(12) 0.113(14) 0.035(12) 0.006(10) -0.010(10)
C517 0.21(3) 0.33(4) 0.48(5) -0.24(4) 0.11(3) -0.20(3)
C611 0.13(3) 0.42(8) 0.12(3) -0.03(4) -0.03(2) 0.18(4)
C612 0.16(4) 0.22(4) 0.33(6) -0.14(4) -0.15(4) 0.12(3)
C613 0.24(5) 0.31(6) 0.10(2) 0.04(3) -0.10(3) -0.10(4)
C614 0.086(17) 0.16(3) 0.47(8) 0.17(4) 0.04(3) 0.02(2)
C615 0.09(2) 0.31(5) 0.11(2) -0.05(3) -0.028(16) 0.06(3)
C616 0.15(3) 0.47(6) 0.08(2) -0.13(3) -0.043(19) 0.23(4)
C617 0.33(5) 0.19(4) 0.30(5) -0.09(4) -0.27(4) 0.06(4)
C521 0.041(4) 0.053(4) 0.056(4) 0.000 0.011(3) 0.000
C522 0.037(3) 0.070(3) 0.060(3) 0.000(2) 0.005(2) -0.003(2)
C523 0.041(3) 0.084(4) 0.102(5) 0.024(3) 0.007(3) 0.012(3)
C524 0.058(5) 0.061(5) 0.129(8) 0.000 0.020(5) 0.000
C527 0.043(6) 0.033(5) 0.039(5) 0.000 -0.005(4) 0.000
C528 0.051(10) 0.015(7) 0.136(17) 0.000 -0.037(10) 0.000
C531 0.229(14) 0.160(9) 0.129(9) 0.023(7) 0.089(9) -0.005(9)
C532 0.231(17) 0.65(4) 0.104(9) 0.168(15) 0.038(10) -0.012(19)
C533 0.255(14) 0.138(8) 0.145(10) 0.062(7) -0.078(9) -0.078(9)
C534 0.143(8) 0.106(7) 0.197(10) 0.094(7) -0.049(7) -0.015(6)
C535 0.165(9) 0.104(6) 0.204(11) 0.033(6) -0.048(8) -0.011(7)
C536 0.164(11) 0.193(13) 0.34(2) -0.007(12) 0.067(11) -0.055(10)
C537 0.36(2) 0.38(2) 0.175(13) 0.025(13) 0.071(13) 0.107(17)
C541 0.068(8) 0.049(6) 0.115(11) -0.002(6) 0.017(7) -0.024(5)
C542 0.094(9) 0.056(9) 0.102(11) 0.013(8) 0.047(8) -0.010(7)
C543 0.077(9) 0.121(13) 0.109(15) 0.034(10) 0.001(9) -0.044(8)
C544 0.088(12) 0.127(18) 0.30(3) 0.103(18) -0.058(16) -0.015(11)
C545 0.159(15) 0.071(9) 0.24(2) 0.029(12) -0.032(15) 0.031(9)
C546 0.136(18) 0.085(14) 0.18(2) -0.032(15) 0.024(15) 0.002(11)
C547 0.074(12) 0.131(14) 0.121(15) 0.006(11) 0.003(10) -0.023(10)
C645 0.121(18) 0.081(13) 0.110(17) -0.028(12) 0.052(15) -0.016(12)
C644 0.052(13) 0.081(12) 0.069(11) -0.021(9) 0.009(9) -0.017(9)
C643 0.15(2) 0.097(17) 0.24(4) -0.08(2) 0.13(3) -0.072(15)
C642 0.16(3) 0.097(19) 0.16(3) -0.063(18) 0.05(2) -0.064(16)
C641 0.117(19) 0.093(15) 0.066(12) -0.017(11) 0.020(12) -0.069(13)
C646 0.11(2) 0.072(13) 0.14(2) -0.012(15) 0.029(17) 0.011(14)
C647 0.21(3) 0.12(2) 0.100(17) 0.035(17) -0.07(2) -0.11(2)
C551 0.156(18) 0.141(17) 0.087(14) -0.029(12) -0.045(13) -0.009(14)
C552 0.34(4) 0.057(9) 0.126(19) 0.026(10) -0.04(2) -0.041(15)
C553 0.125(15) 0.106(14) 0.20(2) 0.050(15) -0.035(14) -0.006(11)
C554 0.171(19) 0.085(13) 0.24(3) -0.013(14) -0.042(16) -0.035(13)
C555 0.24(4) 0.116(19) 0.25(4) -0.07(2) -0.14(3) -0.038(19)
C556 0.122(13) 0.084(9) 0.049(9) 0.000(6) -0.024(8) -0.035(9)
C557 0.154(15) 0.150(13) 0.070(11) -0.005(8) 0.000(9) -0.006(11)
C651 0.080(12) 0.107(18) 0.076(15) 0.000(13) -0.029(11) -0.054(12)
C652 0.33(7) 0.19(4) 0.12(3) -0.09(3) -0.18(4) 0.16(5)
C653 0.20(5) 0.50(10) 0.024(14) 0.02(3) -0.01(2) -0.16(5)
C654 0.13(2) 0.22(3) 0.061(18) 0.023(17) -0.045(16) -0.01(2)
C655 0.14(3) 0.29(5) 0.42(7) -0.20(4) -0.13(4) 0.11(3)
C656 0.59(11) 0.10(3) 0.16(4) 0.08(3) -0.07(5) -0.19(5)
C657 0.12(2) 0.25(4) 0.25(4) 0.10(3) -0.06(2) -0.04(2)
C561 0.111(12) 0.096(10) 0.064(8) 0.022(7) 0.013(8) 0.017(9)
C562 0.072(11) 0.117(12) 0.110(14) 0.043(10) 0.027(11) 0.006(10)
C563 0.118(15) 0.173(19) 0.099(14) 0.067(12) 0.035(11) 0.048(12)
C564 0.087(11) 0.087(15) 0.069(11) 0.035(9) -0.004(8) -0.010(8)
C565 0.092(16) 0.131(17) 0.086(11) 0.047(10) -0.010(9) -0.035(12)
C566 0.072(10) 0.151(16) 0.073(11) 0.046(10) -0.029(8) -0.032(9)
C567 0.35(3) 0.145(16) 0.080(11) 0.045(11) -0.061(14) -0.027(17)
C661 0.30(5) 0.047(13) 0.059(16) 0.022(10) -0.04(3) 0.00(2)
C662 0.055(14) 0.33(5) 0.12(2) 0.14(3) -0.038(15) -0.10(2)
C663 0.26(5) 0.34(7) 0.17(4) 0.14(4) -0.16(4) -0.14(4)
C664 0.43(10) 0.18(4) 0.20(5) 0.11(4) -0.11(6) -0.11(6)
C665 0.33(5) 0.17(3) 0.11(2) 0.09(2) -0.18(3) -0.14(3)
C666 0.07(2) 0.22(5) 0.12(3) 0.12(3) 0.012(15) 0.04(2)
C667 0.121(17) 0.078(14) 0.098(16) 0.028(11) -0.040(12) -0.002(12)

loop_
_atom_type_symbol
_atom_type_description
_atom_type_scat_dispersion_real
_atom_type_scat_dispersion_imag
_atom_type_scat_source
C C 0.0033 0.0016 'International Tables Vol C Tables 4.2.6.8 and 6.1.1.4'
H H 0.0000 0.0000 'International Tables Vol C Tables 4.2.6.8 and 6.1.1.4'
P P 0.1023 0.0942 'International Tables Vol C Tables 4.2.6.8 and 6.1.1.4'
Rh Rh -1.1178 0.9187 'International Tables Vol C Tables 4.2.6.8 and 6.1.1.4'
F F 0.0171 0.0103 'International Tables Vol C Tables 4.2.6.8 and 6.1.1.4'
B B 0.0013 0.0007 'International Tables Vol C Tables 4.2.6.8 and 6.1.1.4'

loop_
_geom_angle_atom_site_label_1
_geom_angle_atom_site_label_2
_geom_angle_atom_site_label_3
_geom_angle
_geom_angle_site_symmetry_1
_geom_angle_site_symmetry_3
P1 Rh1 Rh3 131.24(2) . 2_556
P1 Rh1 Rh1 135.14(2) . 2_556
Rh3 Rh1 Rh1 60.650(9) 2_556 2_556
P1 Rh1 Rh2 134.95(2) . .
Rh3 Rh1 Rh2 60.631(8) 2_556 .
Rh1 Rh1 Rh2 89.795(7) 2_556 .
P1 Rh1 Rh3 137.69(2) . .
Rh3 Rh1 Rh3 91.068(11) 2_556 .
Rh1 Rh1 Rh3 59.662(9) 2_556 .
Rh2 Rh1 Rh3 60.067(8) . .
P1 Rh1 H802 95.5(12) . .
Rh3 Rh1 H802 133.2(12) 2_556 .
Rh1 Rh1 H802 89.3(12) 2_556 .
Rh2 Rh1 H802 86.5(12) . .
Rh3 Rh1 H802 42.2(12) . .
P1 Rh1 H803 94.6(12) . .
Rh3 Rh1 H803 86.0(13) 2_556 .
Rh1 Rh1 H803 130.2(13) 2_556 .
Rh2 Rh1 H803 40.4(12) . .
Rh3 Rh1 H803 87.6(13) . .
H802 Rh1 H803 88.7(18) . .
P1 Rh1 H804 92.3(13) . .
Rh3 Rh1 H804 39.0(13) 2_556 .
Rh1 Rh1 H804 85.3(13) 2_556 .
Rh2 Rh1 H804 87.9(12) . .
Rh3 Rh1 H804 130.0(13) . .
H802 Rh1 H804 172.2(18) . .
H803 Rh1 H804 90.5(18) . .
P1 Rh1 H805 95.0(15) . .
Rh3 Rh1 H805 86.9(10) 2_556 .
Rh1 Rh1 H805 40.2(15) 2_556 .
Rh2 Rh1 H805 130.0(15) . .
Rh3 Rh1 H805 86.0(10) . .
H802 Rh1 H805 91.4(12) . .
H803 Rh1 H805 170(2) . .
H804 Rh1 H805 88.1(13) . .
P2 Rh2 Rh2 132.41(2) . 2_556
P2 Rh2 Rh1 137.40(2) . .
Rh2 Rh2 Rh1 90.194(7) 2_556 .
P2 Rh2 Rh3 134.00(2) . .
Rh2 Rh2 Rh3 60.675(9) 2_556 .
Rh1 Rh2 Rh3 60.380(8) . .
P2 Rh2 Rh3 135.27(2) . 2_556
Rh2 Rh2 Rh3 60.323(9) 2_556 2_556
Rh1 Rh2 Rh3 59.608(8) . 2_556
Rh3 Rh2 Rh3 90.656(11) . 2_556
P2 Rh2 H801 95.4(13) . .
Rh2 Rh2 H801 37.0(13) 2_556 .
Rh1 Rh2 H801 127.2(13) . .
Rh3 Rh2 H801 84.9(9) . .
Rh3 Rh2 H801 84.6(9) 2_556 .
P2 Rh2 H803 97.3(12) . .
Rh2 Rh2 H803 130.2(12) 2_556 .
Rh1 Rh2 H803 40.1(12) . .
Rh3 Rh2 H803 87.6(13) . .
Rh3 Rh2 H803 85.0(13) 2_556 .
H801 Rh2 H803 167.1(18) . .
P2 Rh2 H806 96.2(10) . .
Rh2 Rh2 H806 86.1(11) 2_556 .
Rh1 Rh2 H806 85.1(10) . .
Rh3 Rh2 H806 37.9(10) . .
Rh3 Rh2 H806 128.6(10) 2_556 .
H801 Rh2 H806 90.1(11) . .
H803 Rh2 H806 90.4(17) . .
P2 Rh2 H807 99.8(12) . .
Rh2 Rh2 H807 83.7(12) 2_556 .
Rh1 Rh2 H807 82.8(11) . .
Rh3 Rh2 H807 126.2(11) . .
Rh3 Rh2 H807 35.5(11) 2_556 .
H801 Rh2 H807 89.0(12) . .
H803 Rh2 H807 86.9(17) . .
H806 Rh2 H807 164.0(16) . .
P3 Rh3 Rh1 132.95(2) . 2_556
P3 Rh3 Rh2 137.54(2) . .
Rh1 Rh3 Rh2 89.512(10) 2_556 .
P3 Rh3 Rh1 135.06(2) . .
Rh1 Rh3 Rh1 59.688(10) 2_556 .
Rh2 Rh3 Rh1 59.553(8) . .
P3 Rh3 Rh2 136.12(2) . 2_556
Rh1 Rh3 Rh2 59.761(8) 2_556 2_556
Rh2 Rh3 Rh2 59.001(10) . 2_556
Rh1 Rh3 Rh2 88.758(10) . 2_556
P3 Rh3 H802 96.5(12) . .
Rh1 Rh3 H802 86.8(11) 2_556 .
Rh2 Rh3 H802 83.7(11) . .
Rh1 Rh3 H802 38.8(11) . .
Rh2 Rh3 H802 127.4(11) 2_556 .
P3 Rh3 H806 99.8(11) . .
Rh1 Rh3 H806 127.3(11) 2_556 .
Rh2 Rh3 H806 37.8(11) . .
Rh1 Rh3 H806 84.3(10) . .
Rh2 Rh3 H806 84.5(11) 2_556 .
H802 Rh3 H806 86.5(16) . .
P4 Rh4 Rh6 132.77(2) . 2
P4 Rh4 Rh5 136.83(2) . .
Rh6 Rh4 Rh5 90.396(10) 2 .
P4 Rh4 Rh6 134.60(2) . .
Rh6 Rh4 Rh6 60.504(10) 2 .
Rh5 Rh4 Rh6 59.980(8) . .
P4 Rh4 Rh5 135.63(2) . 2
Rh6 Rh4 Rh5 60.047(8) 2 2
Rh5 Rh4 Rh5 59.607(10) . 2
Rh6 Rh4 Rh5 89.718(10) . 2
P4 Rh4 H903 95.4(12) . .
Rh6 Rh4 H903 85.9(11) 2 .
Rh5 Rh4 H903 86.3(11) . .
Rh6 Rh4 H903 39.2(11) . .
Rh5 Rh4 H903 128.9(12) 2 .
P4 Rh4 H904 93.5(12) . .
Rh6 Rh4 H904 39.4(12) 2 .
Rh5 Rh4 H904 129.7(12) . .
Rh6 Rh4 H904 84.9(12) . .
Rh5 Rh4 H904 87.9(12) 2 .
H903 Rh4 H904 87.0(16) . .
P4 Rh4 H905 97.3(11) . .
Rh6 Rh4 H905 129.9(11) 2 .
Rh5 Rh4 H905 39.5(11) . .
Rh6 Rh4 H905 85.5(11) . .
Rh5 Rh4 H905 86.4(11) 2 .
H903 Rh4 H905 89.1(16) . .
H904 Rh4 H905 168.9(16) . .
P4 Rh4 H906 98.2(10) . .
Rh6 Rh4 H906 84.4(10) 2 .
Rh5 Rh4 H906 84.3(11) . .
Rh6 Rh4 H906 127.1(10) . .
Rh5 Rh4 H906 37.4(10) 2 .
H903 Rh4 H906 166.4(16) . .
H904 Rh4 H906 91.4(16) . .
H905 Rh4 H906 89.8(15) . .
P5 Rh5 Rh5 133.11(2) . 2
P5 Rh5 Rh4 134.46(2) . .
Rh5 Rh5 Rh4 60.439(9) 2 .
P5 Rh5 Rh6 136.62(2) . .
Rh5 Rh5 Rh6 90.268(7) 2 .
Rh4 Rh5 Rh6 60.103(8) . .
P5 Rh5 Rh4 135.80(2) . 2
Rh5 Rh5 Rh4 59.954(9) 2 2
Rh4 Rh5 Rh4 89.707(10) . 2
Rh6 Rh5 Rh4 59.482(8) . 2
P5 Rh5 H901 96.0(11) . .
Rh5 Rh5 H901 130.9(11) 2 .
Rh4 Rh5 H901 87.5(11) . .
Rh6 Rh5 H901 40.6(11) . .
Rh4 Rh5 H901 85.9(11) 2 .
P5 Rh5 H905 92.3(11) . .
Rh5 Rh5 H905 89.1(12) 2 .
Rh4 Rh5 H905 42.2(11) . .
Rh6 Rh5 H905 87.5(11) . .
Rh4 Rh5 H905 131.9(11) 2 .
H901 Rh5 H905 89.7(16) . .
P5 Rh5 H907 92.7(12) . .
Rh5 Rh5 H907 40.4(12) 2 .
Rh4 Rh5 H907 87.3(8) . .
Rh6 Rh5 H907 130.6(12) . .
Rh4 Rh5 H907 86.9(8) 2 .
H901 Rh5 H907 171.1(16) . .
H905 Rh5 H907 91.3(11) . .
P6 Rh6 Rh4 132.22(2) . 2
P6 Rh6 Rh5 133.89(2) . .
Rh4 Rh6 Rh5 60.471(8) 2 .
P6 Rh6 Rh4 137.59(2) . .
Rh4 Rh6 Rh4 90.170(11) 2 .
Rh5 Rh6 Rh4 59.918(8) . .
P6 Rh6 Rh6 136.30(2) . 2
Rh4 Rh6 Rh6 60.091(9) 2 2
Rh5 Rh6 Rh6 89.724(7) . 2
Rh4 Rh6 Rh6 59.405(9) . 2
P6 Rh6 H901 94.0(11) . .
Rh4 Rh6 H901 86.3(11) 2 .
Rh5 Rh6 H901 39.9(11) . .
Rh4 Rh6 H901 86.9(11) . .
Rh6 Rh6 H901 129.6(11) 2 .
P6 Rh6 H902 98.1(13) . .
Rh4 Rh6 H902 85.2(9) 2 .
Rh5 Rh6 H902 128.0(13) . .
Rh4 Rh6 H902 84.6(9) . .
Rh6 Rh6 H902 38.3(13) 2 .
H901 Rh6 H902 167.9(17) . .
P6 Rh6 H903 97.5(12) . .
Rh4 Rh6 H903 130.3(12) 2 .
Rh5 Rh6 H903 86.9(11) . .
Rh4 Rh6 H903 40.1(12) . .
Rh6 Rh6 H903 85.5(12) 2 .
H901 Rh6 H903 90.9(16) . .
H902 Rh6 H903 88.1(12) . .
C13 P1 C1 101.75(14) . .
C13 P1 C7 102.15(14) . .
C1 P1 C7 109.47(14) . .
C13 P1 Rh1 114.48(10) . .
C1 P1 Rh1 113.81(10) . .
C7 P1 Rh1 113.93(10) . .
C31 P2 C19 102.46(14) . .
C31 P2 C25 101.34(13) . .
C19 P2 C25 110.11(14) . .
C31 P2 Rh2 114.89(10) . .
C19 P2 Rh2 113.31(10) . .
C25 P2 Rh2 113.59(10) . .
C49 P3 C37 102.33(14) . .
C49 P3 C43 101.57(14) . .
C37 P3 C43 109.73(15) . .
C49 P3 Rh3 114.79(10) . .
C37 P3 Rh3 113.36(10) . .
C43 P3 Rh3 113.88(10) . .
C61 P4 C67 101.93(14) . .
C61 P4 C73 101.82(14) . .
C67 P4 C73 110.38(14) . .
C61 P4 Rh4 115.00(11) . .
C67 P4 Rh4 113.64(10) . .
C73 P4 Rh4 112.97(10) . .
C79 P5 C85 101.20(14) . .
C79 P5 C91 102.00(14) . .
C85 P5 C91 110.37(14) . .
C79 P5 Rh5 115.47(10) . .
C85 P5 Rh5 113.15(10) . .
C91 P5 Rh5 113.49(10) . .
C109 P6 C103 101.45(14) . .
C109 P6 C97 102.10(14) . .
C103 P6 C97 109.86(14) . .
C109 P6 Rh6 115.76(10) . .
C103 P6 Rh6 113.40(10) . .
C97 P6 Rh6 113.14(10) . .
C6 C1 C2 110.8(3) . .
C6 C1 P1 115.1(2) . .
C2 C1 P1 115.2(2) . .
C6 C1 H1 104.8 . .
C2 C1 H1 104.8 . .
P1 C1 H1 104.8 . .
C3 C2 C1 111.5(3) . .
C3 C2 H2A 109.3 . .
C1 C2 H2A 109.3 . .
C3 C2 H2B 109.3 . .
C1 C2 H2B 109.3 . .
H2A C2 H2B 108.0 . .
C4 C3 C2 111.6(3) . .
C4 C3 H3A 109.3 . .
C2 C3 H3A 109.3 . .
C4 C3 H3B 109.3 . .
C2 C3 H3B 109.3 . .
H3A C3 H3B 108.0 . .
C5 C4 C3 110.5(3) . .
C5 C4 H4A 109.5 . .
C3 C4 H4A 109.5 . .
C5 C4 H4B 109.5 . .
C3 C4 H4B 109.5 . .
H4A C4 H4B 108.1 . .
C4 C5 C6 110.5(3) . .
C4 C5 H5A 109.5 . .
C6 C5 H5A 109.5 . .
C4 C5 H5B 109.5 . .
C6 C5 H5B 109.5 . .
H5A C5 H5B 108.1 . .
C5 C6 C1 111.3(3) . .
C5 C6 H6A 109.4 . .
C1 C6 H6A 109.4 . .
C5 C6 H6B 109.4 . .
C1 C6 H6B 109.4 . .
H6A C6 H6B 108.0 . .
C12 C7 C8 110.4(3) . .
C12 C7 P1 112.3(2) . .
C8 C7 P1 117.9(2) . .
C12 C7 H7 105.0 . .
C8 C7 H7 105.0 . .
P1 C7 H7 105.0 . .
C9 C8 C7 111.4(3) . .
C9 C8 H8A 109.3 . .
C7 C8 H8A 109.3 . .
C9 C8 H8B 109.3 . .
C7 C8 H8B 109.3 . .
H8A C8 H8B 108.0 . .
C10 C9 C8 112.9(3) . .
C10 C9 H9A 109.0 . .
C8 C9 H9A 109.0 . .
C10 C9 H9B 109.0 . .
C8 C9 H9B 109.0 . .
H9A C9 H9B 107.8 . .
C9 C10 C11 110.1(3) . .
C9 C10 H10A 109.6 . .
C11 C10 H10A 109.6 . .
C9 C10 H10B 109.6 . .
C11 C10 H10B 109.6 . .
H10A C10 H10B 108.2 . .
C10 C11 C12 110.3(3) . .
C10 C11 H11A 109.6 . .
C12 C11 H11A 109.6 . .
C10 C11 H11B 109.6 . .
C12 C11 H11B 109.6 . .
H11A C11 H11B 108.1 . .
C11 C12 C7 111.7(3) . .
C11 C12 H12A 109.3 . .
C7 C12 H12A 109.3 . .
C11 C12 H12B 109.3 . .
C7 C12 H12B 109.3 . .
H12A C12 H12B 107.9 . .
C18 C13 C14 110.1(3) . .
C18 C13 P1 111.3(2) . .
C14 C13 P1 114.8(2) . .
C18 C13 H13 106.7 . .
C14 C13 H13 106.7 . .
P1 C13 H13 106.7 . .
C13 C14 C15 109.7(3) . .
C13 C14 H14A 109.7 . .
C15 C14 H14A 109.7 . .
C13 C14 H14B 109.7 . .
C15 C14 H14B 109.7 . .
H14A C14 H14B 108.2 . .
C16 C15 C14 111.9(3) . .
C16 C15 H15A 109.2 . .
C14 C15 H15A 109.2 . .
C16 C15 H15B 109.2 . .
C14 C15 H15B 109.2 . .
H15A C15 H15B 107.9 . .
C17 C16 C15 112.0(3) . .
C17 C16 H16A 109.2 . .
C15 C16 H16A 109.2 . .
C17 C16 H16B 109.2 . .
C15 C16 H16B 109.2 . .
H16A C16 H16B 107.9 . .
C16 C17 C18 111.0(3) . .
C16 C17 H17A 109.4 . .
C18 C17 H17A 109.4 . .
C16 C17 H17B 109.4 . .
C18 C17 H17B 109.4 . .
H17A C17 H17B 108.0 . .
C17 C18 C13 110.4(3) . .
C17 C18 H18A 109.6 . .
C13 C18 H18A 109.6 . .
C17 C18 H18B 109.6 . .
C13 C18 H18B 109.6 . .
H18A C18 H18B 108.1 . .
C20 C19 C24 110.6(3) . .
C20 C19 P2 112.3(2) . .
C24 C19 P2 118.3(2) . .
C20 C19 H19 104.8 . .
C24 C19 H19 104.8 . .
P2 C19 H19 104.8 . .
C21 C20 C19 111.1(3) . .
C21 C20 H20A 109.4 . .
C19 C20 H20A 109.4 . .
C21 C20 H20B 109.4 . .
C19 C20 H20B 109.4 . .
H20A C20 H20B 108.0 . .
C22 C21 C20 111.4(3) . .
C22 C21 H21A 109.3 . .
C20 C21 H21A 109.3 . .
C22 C21 H21B 109.3 . .
C20 C21 H21B 109.3 . .
H21A C21 H21B 108.0 . .
C21 C22 C23 110.1(3) . .
C21 C22 H22A 109.6 . .
C23 C22 H22A 109.6 . .
C21 C22 H22B 109.6 . .
C23 C22 H22B 109.6 . .
H22A C22 H22B 108.2 . .
C22 C23 C24 112.7(3) . .
C22 C23 H23A 109.1 . .
C24 C23 H23A 109.1 . .
C22 C23 H23B 109.1 . .
C24 C23 H23B 109.1 . .
H23A C23 H23B 107.8 . .
C23 C24 C19 111.6(3) . .
C23 C24 H24A 109.3 . .
C19 C24 H24A 109.3 . .
C23 C24 H24B 109.3 . .
C19 C24 H24B 109.3 . .
H24A C24 H24B 108.0 . .
C30 C25 C26 110.6(3) . .
C30 C25 P2 115.0(2) . .
C26 C25 P2 114.6(2) . .
C30 C25 H25 105.2 . .
C26 C25 H25 105.2 . .
P2 C25 H25 105.2 . .
C27 C26 C25 110.7(3) . .
C27 C26 H26A 109.5 . .
C25 C26 H26A 109.5 . .
C27 C26 H26B 109.5 . .
C25 C26 H26B 109.5 . .
H26A C26 H26B 108.1 . .
C28 C27 C26 111.7(3) . .
C28 C27 H27A 109.3 . .
C26 C27 H27A 109.3 . .
C28 C27 H27B 109.3 . .
C26 C27 H27B 109.3 . .
H27A C27 H27B 107.9 . .
C29 C28 C27 110.3(3) . .
C29 C28 H28A 109.6 . .
C27 C28 H28A 109.6 . .
C29 C28 H28B 109.6 . .
C27 C28 H28B 109.6 . .
H28A C28 H28B 108.1 . .
C28 C29 C30 110.9(3) . .
C28 C29 H29A 109.5 . .
C30 C29 H29A 109.5 . .
C28 C29 H29B 109.5 . .
C30 C29 H29B 109.5 . .
H29A C29 H29B 108.1 . .
C29 C30 C25 111.1(3) . .
C29 C30 H30A 109.4 . .
C25 C30 H30A 109.4 . .
C29 C30 H30B 109.4 . .
C25 C30 H30B 109.4 . .
H30A C30 H30B 108.0 . .
C32 C31 C36 110.1(3) . .
C32 C31 P2 114.7(2) . .
C36 C31 P2 111.4(2) . .
C32 C31 H31 106.7 . .
C36 C31 H31 106.7 . .
P2 C31 H31 106.7 . .
C31 C32 C33 110.1(3) . .
C31 C32 H32A 109.6 . .
C33 C32 H32A 109.6 . .
C31 C32 H32B 109.6 . .
C33 C32 H32B 109.6 . .
H32A C32 H32B 108.1 . .
C32 C33 C34 111.9(3) . .
C32 C33 H33A 109.2 . .
C34 C33 H33A 109.2 . .
C32 C33 H33B 109.2 . .
C34 C33 H33B 109.2 . .
H33A C33 H33B 107.9 . .
C35 C34 C33 111.3(3) . .
C35 C34 H34A 109.4 . .
C33 C34 H34A 109.4 . .
C35 C34 H34B 109.4 . .
C33 C34 H34B 109.4 . .
H34A C34 H34B 108.0 . .
C34 C35 C36 112.0(3) . .
C34 C35 H35A 109.2 . .
C36 C35 H35A 109.2 . .
C34 C35 H35B 109.2 . .
C36 C35 H35B 109.2 . .
H35A C35 H35B 107.9 . .
C35 C36 C31 110.6(2) . .
C35 C36 H36A 109.5 . .
C31 C36 H36A 109.5 . .
C35 C36 H36B 109.5 . .
C31 C36 H36B 109.5 . .
H36A C36 H36B 108.1 . .
C38 C37 C42 109.4(3) . .
C38 C37 P3 112.8(2) . .
C42 C37 P3 118.7(2) . .
C38 C37 H37 104.9 . .
C42 C37 H37 104.9 . .
P3 C37 H37 104.9 . .
C37 C38 C39 111.4(3) . .
C37 C38 H38A 109.4 . .
C39 C38 H38A 109.4 . .
C37 C38 H38B 109.4 . .
C39 C38 H38B 109.4 . .
H38A C38 H38B 108.0 . .
C40 C39 C38 110.9(3) . .
C40 C39 H39A 109.5 . .
C38 C39 H39A 109.5 . .
C40 C39 H39B 109.5 . .
C38 C39 H39B 109.5 . .
H39A C39 H39B 108.0 . .
C41 C40 C39 110.9(3) . .
C41 C40 H40A 109.5 . .
C39 C40 H40A 109.5 . .
C41 C40 H40B 109.5 . .
C39 C40 H40B 109.5 . .
H40A C40 H40B 108.1 . .
C40 C41 C42 112.1(3) . .
C40 C41 H41A 109.2 . .
C42 C41 H41A 109.2 . .
C40 C41 H41B 109.2 . .
C42 C41 H41B 109.2 . .
H41A C41 H41B 107.9 . .
C41 C42 C37 111.6(3) . .
C41 C42 H42A 109.3 . .
C37 C42 H42A 109.3 . .
C41 C42 H42B 109.3 . .
C37 C42 H42B 109.3 . .
H42A C42 H42B 108.0 . .
C44 C43 C48 109.7(3) . .
C44 C43 P3 115.5(2) . .
C48 C43 P3 115.7(2) . .
C44 C43 H43 104.9 . .
C48 C43 H43 104.9 . .
P3 C43 H43 104.9 . .
C45 C44 C43 111.5(3) . .
C45 C44 H44A 109.3 . .
C43 C44 H44A 109.3 . .
C45 C44 H44B 109.3 . .
C43 C44 H44B 109.3 . .
H44A C44 H44B 108.0 . .
C46 C45 C44 112.4(3) . .
C46 C45 H45A 109.1 . .
C44 C45 H45A 109.1 . .
C46 C45 H45B 109.1 . .
C44 C45 H45B 109.1 . .
H45A C45 H45B 107.9 . .
C47 C46 C45 110.7(3) . .
C47 C46 H46A 109.5 . .
C45 C46 H46A 109.5 . .
C47 C46 H46B 109.5 . .
C45 C46 H46B 109.5 . .
H46A C46 H46B 108.1 . .
C46 C47 C48 110.9(3) . .
C46 C47 H47A 109.5 . .
C48 C47 H47A 109.5 . .
C46 C47 H47B 109.5 . .
C48 C47 H47B 109.5 . .
H47A C47 H47B 108.1 . .
C47 C48 C43 110.8(3) . .
C47 C48 H48A 109.5 . .
C43 C48 H48A 109.5 . .
C47 C48 H48B 109.5 . .
C43 C48 H48B 109.5 . .
H48A C48 H48B 108.1 . .
C50 C49 C54 109.8(3) . .
C50 C49 P3 112.1(2) . .
C54 C49 P3 113.9(2) . .
C50 C49 H49 106.9 . .
C54 C49 H49 106.9 . .
P3 C49 H49 106.9 . .
C51 C50 C49 110.9(3) . .
C51 C50 H50A 109.5 . .
C49 C50 H50A 109.5 . .
C51 C50 H50B 109.5 . .
C49 C50 H50B 109.5 . .
H50A C50 H50B 108.1 . .
C52 C51 C50 111.3(3) . .
C52 C51 H51A 109.4 . .
C50 C51 H51A 109.4 . .
C52 C51 H51B 109.4 . .
C50 C51 H51B 109.4 . .
H51A C51 H51B 108.0 . .
C53 C52 C51 111.7(3) . .
C53 C52 H52A 109.3 . .
C51 C52 H52A 109.3 . .
C53 C52 H52B 109.3 . .
C51 C52 H52B 109.3 . .
H52A C52 H52B 107.9 . .
C52 C53 C54 112.0(3) . .
C52 C53 H53A 109.2 . .
C54 C53 H53A 109.2 . .
C52 C53 H53B 109.2 . .
C54 C53 H53B 109.2 . .
H53A C53 H53B 107.9 . .
C53 C54 C49 110.4(3) . .
C53 C54 H54A 109.6 . .
C49 C54 H54A 109.6 . .
C53 C54 H54B 109.6 . .
C49 C54 H54B 109.6 . .
H54A C54 H54B 108.1 . .
C66 C61 C62 110.0(3) . .
C66 C61 P4 111.7(2) . .
C62 C61 P4 114.5(2) . .
C66 C61 H61 106.7 . .
C62 C61 H61 106.7 . .
P4 C61 H61 106.7 . .
C61 C62 C63 109.6(3) . .
C61 C62 H62A 109.8 . .
C63 C62 H62A 109.8 . .
C61 C62 H62B 109.8 . .
C63 C62 H62B 109.8 . .
H62A C62 H62B 108.2 . .
C64 C63 C62 112.1(3) . .
C64 C63 H63A 109.2 . .
C62 C63 H63A 109.2 . .
C64 C63 H63B 109.2 . .
C62 C63 H63B 109.2 . .
H63A C63 H63B 107.9 . .
C63 C64 C65 111.7(3) . .
C63 C64 H64A 109.3 . .
C65 C64 H64A 109.3 . .
C63 C64 H64B 109.3 . .
C65 C64 H64B 109.3 . .
H64A C64 H64B 107.9 . .
C64 C65 C66 111.3(3) . .
C64 C65 H65A 109.4 . .
C66 C65 H65A 109.4 . .
C64 C65 H65B 109.4 . .
C66 C65 H65B 109.4 . .
H65A C65 H65B 108.0 . .
C65 C66 C61 110.6(3) . .
C65 C66 H66A 109.5 . .
C61 C66 H66A 109.5 . .
C65 C66 H66B 109.5 . .
C61 C66 H66B 109.5 . .
H66A C66 H66B 108.1 . .
C72 C67 C68 109.8(3) . .
C72 C67 P4 115.2(2) . .
C68 C67 P4 115.3(2) . .
C72 C67 H67 105.1 . .
C68 C67 H67 105.1 . .
P4 C67 H67 105.1 . .
C69 C68 C67 111.5(3) . .
C69 C68 H68A 109.3 . .
C67 C68 H68A 109.3 . .
C69 C68 H68B 109.3 . .
C67 C68 H68B 109.3 . .
H68A C68 H68B 108.0 . .
C70 C69 C68 111.4(3) . .
C70 C69 H69A 109.4 . .
C68 C69 H69A 109.4 . .
C70 C69 H69B 109.4 . .
C68 C69 H69B 109.4 . .
H69A C69 H69B 108.0 . .
C69 C70 C71 110.7(3) . .
C69 C70 H70A 109.5 . .
C71 C70 H70A 109.5 . .
C69 C70 H70B 109.5 . .
C71 C70 H70B 109.5 . .
H70A C70 H70B 108.1 . .
C70 C71 C72 111.4(3) . .
C70 C71 H71A 109.4 . .
C72 C71 H71A 109.4 . .
C70 C71 H71B 109.4 . .
C72 C71 H71B 109.4 . .
H71A C71 H71B 108.0 . .
C67 C72 C71 111.5(3) . .
C67 C72 H72A 109.3 . .
C71 C72 H72A 109.3 . .
C67 C72 H72B 109.3 . .
C71 C72 H72B 109.3 . .
H72A C72 H72B 108.0 . .
C78 C73 C74 110.2(3) . .
C78 C73 P4 112.4(2) . .
C74 C73 P4 118.1(2) . .
C78 C73 H73 104.9 . .
C74 C73 H73 104.9 . .
P4 C73 H73 104.9 . .
C75 C74 C73 111.0(3) . .
C75 C74 H74A 109.4 . .
C73 C74 H74A 109.4 . .
C75 C74 H74B 109.4 . .
C73 C74 H74B 109.4 . .
H74A C74 H74B 108.0 . .
C76 C75 C74 112.2(3) . .
C76 C75 H75A 109.2 . .
C74 C75 H75A 109.2 . .
C76 C75 H75B 109.2 . .
C74 C75 H75B 109.2 . .
H75A C75 H75B 107.9 . .
C75 C76 C77 111.0(3) . .
C75 C76 H76A 109.4 . .
C77 C76 H76A 109.4 . .
C75 C76 H76B 109.4 . .
C77 C76 H76B 109.4 . .
H76A C76 H76B 108.0 . .
C76 C77 C78 111.4(3) . .
C76 C77 H77A 109.4 . .
C78 C77 H77A 109.4 . .
C76 C77 H77B 109.4 . .
C78 C77 H77B 109.4 . .
H77A C77 H77B 108.0 . .
C73 C78 C77 111.5(3) . .
C73 C78 H78A 109.3 . .
C77 C78 H78A 109.3 . .
C73 C78 H78B 109.3 . .
C77 C78 H78B 109.3 . .
H78A C78 H78B 108.0 . .
C84 C79 C80 109.8(3) . .
C84 C79 P5 115.1(2) . .
C80 C79 P5 112.0(2) . .
C84 C79 H79 106.5 . .
C80 C79 H79 106.5 . .
P5 C79 H79 106.5 . .
C81 C80 C79 110.9(3) . .
C81 C80 H80A 109.5 . .
C79 C80 H80A 109.5 . .
C81 C80 H80B 109.5 . .
C79 C80 H80B 109.5 . .
H80A C80 H80B 108.1 . .
C82 C81 C80 111.1(3) . .
C82 C81 H81A 109.4 . .
C80 C81 H81A 109.4 . .
C82 C81 H81B 109.4 . .
C80 C81 H81B 109.4 . .
H81A C81 H81B 108.0 . .
C81 C82 C83 112.1(3) . .
C81 C82 H82A 109.2 . .
C83 C82 H82A 109.2 . .
C81 C82 H82B 109.2 . .
C83 C82 H82B 109.2 . .
H82A C82 H82B 107.9 . .
C82 C83 C84 111.9(3) . .
C82 C83 H83A 109.2 . .
C84 C83 H83A 109.2 . .
C82 C83 H83B 109.2 . .
C84 C83 H83B 109.2 . .
H83A C83 H83B 107.9 . .
C79 C84 C83 109.7(3) . .
C79 C84 H84A 109.7 . .
C83 C84 H84A 109.7 . .
C79 C84 H84B 109.7 . .
C83 C84 H84B 109.7 . .
H84A C84 H84B 108.2 . .
C90 C85 C86 110.0(3) . .
C90 C85 P5 115.3(2) . .
C86 C85 P5 115.2(2) . .
C90 C85 H85 105.0 . .
C86 C85 H85 105.0 . .
P5 C85 H85 105.0 . .
C85 C86 C87 110.8(3) . .
C85 C86 H86A 109.5 . .
C87 C86 H86A 109.5 . .
C85 C86 H86B 109.5 . .
C87 C86 H86B 109.5 . .
H86A C86 H86B 108.1 . .
C88 C87 C86 110.1(3) . .
C88 C87 H87A 109.6 . .
C86 C87 H87A 109.6 . .
C88 C87 H87B 109.6 . .
C86 C87 H87B 109.6 . .
H87A C87 H87B 108.1 . .
C87 C88 C89 110.3(3) . .
C87 C88 H88A 109.6 . .
C89 C88 H88A 109.6 . .
C87 C88 H88B 109.6 . .
C89 C88 H88B 109.6 . .
H88A C88 H88B 108.1 . .
C88 C89 C90 112.0(3) . .
C88 C89 H89A 109.2 . .
C90 C89 H89A 109.2 . .
C88 C89 H89B 109.2 . .
C90 C89 H89B 109.2 . .
H89A C89 H89B 107.9 . .
C85 C90 C89 111.2(3) . .
C85 C90 H90A 109.4 . .
C89 C90 H90A 109.4 . .
C85 C90 H90B 109.4 . .
C89 C90 H90B 109.4 . .
H90A C90 H90B 108.0 . .
C96 C91 C92 109.9(3) . .
C96 C91 P5 112.9(2) . .
C92 C91 P5 117.8(2) . .
C96 C91 H91 105.0 . .
C92 C91 H91 105.0 . .
P5 C91 H91 105.0 . .
C93 C92 C91 112.1(3) . .
C93 C92 H92A 109.2 . .
C91 C92 H92A 109.2 . .
C93 C92 H92B 109.2 . .
C91 C92 H92B 109.2 . .
H92A C92 H92B 107.9 . .
C94 C93 C92 112.1(3) . .
C94 C93 H93A 109.2 . .
C92 C93 H93A 109.2 . .
C94 C93 H93B 109.2 . .
C92 C93 H93B 109.2 . .
H93A C93 H93B 107.9 . .
C95 C94 C93 110.5(3) . .
C95 C94 H94A 109.5 . .
C93 C94 H94A 109.5 . .
C95 C94 H94B 109.5 . .
C93 C94 H94B 109.5 . .
H94A C94 H94B 108.1 . .
C94 C95 C96 110.8(3) . .
C94 C95 H95A 109.5 . .
C96 C95 H95A 109.5 . .
C94 C95 H95B 109.5 . .
C96 C95 H95B 109.5 . .
H95A C95 H95B 108.1 . .
C91 C96 C95 111.3(3) . .
C91 C96 H96A 109.4 . .
C95 C96 H96A 109.4 . .
C91 C96 H96B 109.4 . .
C95 C96 H96B 109.4 . .
H96A C96 H96B 108.0 . .
C102 C97 C98 110.2(3) . .
C102 C97 P6 112.1(2) . .
C98 C97 P6 118.0(2) . .
C102 C97 H97 105.1 . .
C98 C97 H97 105.1 . .
P6 C97 H97 105.1 . .
C99 C98 C97 110.8(3) . .
C99 C98 H98A 109.5 . .
C97 C98 H98A 109.5 . .
C99 C98 H98B 109.5 . .
C97 C98 H98B 109.5 . .
H98A C98 H98B 108.1 . .
C100 C99 C98 112.8(3) . .
C100 C99 H99A 109.0 . .
C98 C99 H99A 109.0 . .
C100 C99 H99B 109.0 . .
C98 C99 H99B 109.0 . .
H99A C99 H99B 107.8 . .
C99 C100 C101 110.5(3) . .
C99 C100 H10C 109.6 . .
C101 C100 H10C 109.6 . .
C99 C100 H10D 109.6 . .
C101 C100 H10D 109.6 . .
H10C C100 H10D 108.1 . .
C100 C101 C102 111.0(3) . .
C100 C101 H10E 109.4 . .
C102 C101 H10E 109.4 . .
C100 C101 H10F 109.4 . .
C102 C101 H10F 109.4 . .
H10E C101 H10F 108.0 . .
C101 C102 C97 111.0(3) . .
C101 C102 H10G 109.4 . .
C97 C102 H10G 109.4 . .
C101 C102 H10H 109.4 . .
C97 C102 H10H 109.4 . .
H10G C102 H10H 108.0 . .
C108 C103 C104 110.7(3) . .
C108 C103 P6 115.4(2) . .
C104 C103 P6 114.8(2) . .
C108 C103 H103 104.9 . .
C104 C103 H103 104.9 . .
P6 C103 H103 104.9 . .
C105 C104 C103 110.8(3) . .
C105 C104 H10I 109.5 . .
C103 C104 H10I 109.5 . .
C105 C104 H10J 109.5 . .
C103 C104 H10J 109.5 . .
H10I C104 H10J 108.1 . .
C106 C105 C104 110.0(3) . .
C106 C105 H10K 109.7 . .
C104 C105 H10K 109.7 . .
C106 C105 H10L 109.7 . .
C104 C105 H10L 109.7 . .
H10K C105 H10L 108.2 . .
C105 C106 C107 111.1(3) . .
C105 C106 H10M 109.4 . .
C107 C106 H10M 109.4 . .
C105 C106 H10N 109.4 . .
C107 C106 H10N 109.4 . .
H10M C106 H10N 108.0 . .
C106 C107 C108 111.7(3) . .
C106 C107 H10O 109.3 . .
C108 C107 H10O 109.3 . .
C106 C107 H10P 109.3 . .
C108 C107 H10P 109.3 . .
H10O C107 H10P 107.9 . .
C107 C108 C103 111.3(3) . .
C107 C108 H10Q 109.4 . .
C103 C108 H10Q 109.4 . .
C107 C108 H10R 109.4 . .
C103 C108 H10R 109.4 . .
H10Q C108 H10R 108.0 . .
C110 C109 C114 110.1(3) . .
C110 C109 P6 112.3(2) . .
C114 C109 P6 114.0(2) . .
C110 C109 H109 106.7 . .
C114 C109 H109 106.7 . .
P6 C109 H109 106.7 . .
C109 C110 C111 110.8(3) . .
C109 C110 H11C 109.5 . .
C111 C110 H11C 109.5 . .
C109 C110 H11D 109.5 . .
C111 C110 H11D 109.5 . .
H11C C110 H11D 108.1 . .
C112 C111 C110 111.2(3) . .
C112 C111 H11E 109.4 . .
C110 C111 H11E 109.4 . .
C112 C111 H11F 109.4 . .
C110 C111 H11F 109.4 . .
H11E C111 H11F 108.0 . .
C111 C112 C113 112.2(3) . .
C111 C112 H11G 109.2 . .
C113 C112 H11G 109.2 . .
C111 C112 H11H 109.2 . .
C113 C112 H11H 109.2 . .
H11G C112 H11H 107.9 . .
C112 C113 C114 111.6(3) . .
C112 C113 H11I 109.3 . .
C114 C113 H11I 109.3 . .
C112 C113 H11J 109.3 . .
C114 C113 H11J 109.3 . .
H11I C113 H11J 108.0 . .
C113 C114 C109 110.0(3) . .
C113 C114 H11K 109.7 . .
C109 C114 H11K 109.7 . .
C113 C114 H11L 109.7 . .
C109 C114 H11L 109.7 . .
H11K C114 H11L 108.2 . .
C212 C211 C216 114.7(3) . .
C212 C211 B1 124.6(3) . .
C216 C211 B1 120.5(3) . .
C213 C212 C211 122.0(3) . .
C213 C212 H212 119.0 . .
C211 C212 H212 119.0 . .
C214 C213 C212 121.7(3) . .
C214 C213 C217 118.9(4) . .
C212 C213 C217 119.5(3) . .
C213 C214 C215 117.8(4) . .
C213 C214 H214 121.1 . .
C215 C214 H214 121.1 . .
C216 C215 C214 120.5(4) . .
C216 C215 C218 121.2(4) . .
C214 C215 C218 118.3(4) . .
C215 C216 C211 123.2(3) . .
C215 C216 H216 118.4 . .
C211 C216 H216 118.4 . .
F11 C217 F13 105.2(4) . .
F11 C217 F12 107.2(4) . .
F13 C217 F12 103.9(4) . .
F11 C217 C213 113.6(4) . .
F13 C217 C213 112.5(4) . .
F12 C217 C213 113.6(4) . .
F14 C218 F15 107.4(5) . .
F14 C218 F16 108.2(4) . .
F15 C218 F16 106.0(4) . .
F14 C218 C215 112.2(4) . .
F15 C218 C215 112.8(4) . .
F16 C218 C215 110.1(5) . .
C226 C221 C222 113.9(3) . .
C226 C221 B1 124.9(3) . .
C222 C221 B1 121.1(3) . .
C223 C222 C221 122.1(4) . .
C223 C222 H222 119.0 . .
C221 C222 H222 119.0 . .
C224 C223 C222 121.3(4) . .
C224 C223 C227 118.9(4) . .
C222 C223 C227 119.8(4) . .
C223 C224 C225 118.3(4) . .
C223 C224 H224 120.8 . .
C225 C224 H224 120.8 . .
C224 C225 C226 120.8(4) . .
C224 C225 C228 119.7(4) . .
C226 C225 C228 119.4(4) . .
C225 C226 C221 123.4(4) . .
C225 C226 H226 118.3 . .
C221 C226 H226 118.3 . .
F21 C227 F23 128.1(8) . .
F21 C227 F22 97.8(5) . .
F23 C227 F22 86.0(10) . .
F21 C227 F23B 89.1(12) . .
F23 C227 F23B 55.5(7) . .
F22 C227 F23B 133.6(10) . .
F21 C227 C223 114.1(8) . .
F23 C227 C223 113.5(6) . .
F22 C227 C223 108.3(9) . .
F23B C227 C223 110.4(8) . .
F24B C228 F24 134.2(9) . .
F24B C228 F25B 118.6(18) . .
F24 C228 F25B 47.4(18) . .
F24B C228 F25 42.9(11) . .
F24 C228 F25 106.4(10) . .
F25B C228 F25 129.9(9) . .
F24B C228 F26 68.4(14) . .
F24 C228 F26 101.0(11) . .
F25B C228 F26 56.6(19) . .
F25 C228 F26 105.0(11) . .
F24B C228 F26B 99.7(12) . .
F24 C228 F26B 54.8(8) . .
F25B C228 F26B 99.5(17) . .
F25 C228 F26B 57.9(8) . .
F26 C228 F26B 134.2(8) . .
F24B C228 C225 111.9(9) . .
F24 C228 C225 113.1(7) . .
F25B C228 C225 113.2(9) . .
F25 C228 C225 116.7(6) . .
F26 C228 C225 113.2(6) . .
F26B C228 C225 112.2(7) . .
C232 C231 C236 115.0(3) . .
C232 C231 B1 123.5(3) . .
C236 C231 B1 121.0(3) . .
C233 C232 C231 122.7(4) . .
C233 C232 H232 118.6 . .
C231 C232 H232 118.6 . .
C234 C233 C232 121.0(4) . .
C234 C233 C237 120.5(4) . .
C232 C233 C237 118.5(4) . .
C233 C234 C235 117.8(4) . .
C233 C234 H234 121.1 . .
C235 C234 H234 121.1 . .
C236 C235 C234 120.8(4) . .
C236 C235 C238 120.6(4) . .
C234 C235 C238 118.6(4) . .
C235 C236 C231 122.6(4) . .
C235 C236 H236 118.7 . .
C231 C236 H236 118.7 . .
F33A C237 F32B 71.3(10) . .
F33A C237 F31 115.2(9) . .
F32B C237 F31 119.3(12) . .
F33A C237 F32A 106.1(9) . .
F32B C237 F32A 36.8(12) . .
F31 C237 F32A 93.6(7) . .
F33A C237 F33B 32.7(10) . .
F32B C237 F33B 103.2(12) . .
F31 C237 F33B 93.3(9) . .
F32A C237 F33B 134.4(8) . .
F33A C237 C233 116.2(7) . .
F32B C237 C233 115.1(9) . .
F31 C237 C233 113.5(4) . .
F32A C237 C233 109.4(6) . .
F33B C237 C233 108.8(8) . .
F35B C238 F34 123.8(10) . .
F35B C238 F34B 120.0(12) . .
F34 C238 F34B 26.6(11) . .
F35B C238 F35 24.7(13) . .
F34 C238 F35 116.8(10) . .
F34B C238 F35 126.2(11) . .
F35B C238 C235 118.0(8) . .
F34 C238 C235 118.1(7) . .
F34B C238 C235 116.3(9) . .
F35 C238 C235 117.4(6) . .
F35B C238 F36 71.7(11) . .
F34 C238 F36 96.5(7) . .
F34B C238 F36 71.2(9) . .
F35 C238 F36 95.8(7) . .
C235 C238 F36 105.4(5) . .
F35B C238 F36B 96.4(11) . .
F34 C238 F36B 66.5(8) . .
F34B C238 F36B 92.9(9) . .
F35 C238 F36B 72.5(8) . .
C235 C238 F36B 104.7(5) . .
F36 C238 F36B 149.7(5) . .
C242 C241 C246 115.2(3) . .
C242 C241 B1 120.4(3) . .
C246 C241 B1 124.3(3) . .
C243 C242 C241 122.4(3) . .
C243 C242 H242 118.8 . .
C241 C242 H242 118.8 . .
C244 C243 C242 121.1(3) . .
C244 C243 C247 119.3(3) . .
C242 C243 C247 119.5(3) . .
C245 C244 C243 118.0(3) . .
C245 C244 H244 121.0 . .
C243 C244 H244 121.0 . .
C244 C245 C246 120.8(3) . .
C244 C245 C248 119.4(4) . .
C246 C245 C248 119.7(4) . .
C245 C246 C241 122.3(3) . .
C245 C246 H246 118.9 . .
C241 C246 H246 118.9 . .
F42 C247 F41 105.6(4) . .
F42 C247 F43 105.4(3) . .
F41 C247 F43 105.7(4) . .
F42 C247 C243 114.2(4) . .
F41 C247 C243 112.3(3) . .
F43 C247 C243 113.0(3) . .
F45 C248 F46 108.1(4) . .
F45 C248 F44 105.0(4) . .
F46 C248 F44 104.0(4) . .
F45 C248 C245 114.2(4) . .
F46 C248 C245 113.1(4) . .
F44 C248 C245 111.6(4) . .
C211 B1 C221 109.5(3) . .
C211 B1 C241 109.5(3) . .
C221 B1 C241 110.1(3) . .
C211 B1 C231 108.2(3) . .
C221 B1 C231 110.3(3) . .
C241 B1 C231 109.2(3) . .
C512 C511 C516 120.0 . .
C512 C511 C517 118.7(17) . .
C516 C511 C517 118.0(16) . .
C513 C512 C511 120.0 . .
C513 C512 H512 120.0 . .
C511 C512 H512 120.0 . .
C512 C513 C514 120.0 . .
C512 C513 H513 120.0 . .
C514 C513 H513 120.0 . .
C515 C514 C513 120.0 . .
C515 C514 H514 120.0 . .
C513 C514 H514 120.0 . .
C514 C515 C516 120.0 . .
C514 C515 H515 120.0 . .
C516 C515 H515 120.0 . .
C515 C516 C511 120.0 . .
C515 C516 H516 120.0 . .
C511 C516 H516 120.0 . .
C511 C517 H51C 109.5 . .
C511 C517 H51D 109.5 . .
H51C C517 H51D 109.5 . .
C511 C517 H51E 109.5 . .
H51C C517 H51E 109.5 . .
H51D C517 H51E 109.5 . .
C612 C611 C616 120.0 . .
C612 C611 C617 119.4(6) . .
C616 C611 C617 120.5(6) . .
C611 C612 C613 120.0 . .
C611 C612 H612 120.0 . .
C613 C612 H612 120.0 . .
C614 C613 C612 120.0 . .
C614 C613 H613 120.0 . .
C612 C613 H613 120.0 . .
C615 C614 C613 120.0 . .
C615 C614 H614 120.0 . .
C613 C614 H614 120.0 . .
C614 C615 C616 120.0 . .
C614 C615 H615 120.0 . .
C616 C615 H615 120.0 . .
C615 C616 C611 120.0 . .
C615 C616 H616 120.0 . .
C611 C616 H616 120.0 . .
C611 C617 H61A 109.5 . .
C611 C617 H61B 109.5 . .
H61A C617 H61B 109.5 . .
C611 C617 H61C 109.5 . .
H61A C617 H61C 109.5 . .
H61B C617 H61C 109.5 . .
C522 C521 C522 120.5(6) 2_656 .
C522 C521 C527 119.8(3) 2_656 .
C522 C521 C527 119.8(3) . .
C523 C522 C521 120.6(5) . .
C523 C522 H522 119.7 . .
C521 C522 H522 119.7 . .
C522 C523 C524 117.1(5) . .
C522 C523 H523 121.4 . .
C524 C523 H523 121.4 . .
C528 C524 C523 118.0(4) . 2_656
C528 C524 C523 118.0(3) . .
C523 C524 C523 124.0(7) 2_656 .
C521 C527 H52C 109.5 . .
C521 C527 H52D 109.5 . .
H52C C527 H52D 109.5 . .
C521 C527 H52E 109.5 . .
H52C C527 H52E 109.5 . .
H52D C527 H52E 109.5 . .
C524 C528 H52F 109.5 . .
C524 C528 H52G 109.5 . .
H52F C528 H52G 109.5 . .
C524 C528 H52H 109.5 . .
H52F C528 H52H 109.5 . .
H52G C528 H52H 109.5 . .
C532 C531 C536 120.0 . .
C532 C531 C537 119.3(5) . .
C536 C531 C537 120.6(5) . .
C531 C532 C533 120.0 . .
C531 C532 H532 120.0 . .
C533 C532 H532 120.0 . .
C532 C533 C534 120.0 . .
C532 C533 H533 120.0 . .
C534 C533 H533 120.0 . .
C535 C534 C533 120.0 . .
C535 C534 H534 120.0 . .
C533 C534 H534 120.0 . .
C534 C535 C536 120.0 . .
C534 C535 H535 120.0 . .
C536 C535 H535 120.0 . .
C535 C536 C531 120.0 . .
C535 C536 H536 120.0 . .
C531 C536 H536 120.0 . .
C531 C537 H53A 109.5 . .
C531 C537 H53B 109.5 . .
H53A C537 H53B 109.5 . .
C531 C537 H53C 109.5 . .
H53A C537 H53C 109.5 . .
H53B C537 H53C 109.5 . .
C542 C541 C546 120.0 . .
C542 C541 C547 114.5(11) . .
C546 C541 C547 125.5(11) . .
C543 C542 C541 120.0 . .
C543 C542 H542 120.0 . .
C541 C542 H542 120.0 . .
C544 C543 C542 120.0 . .
C544 C543 H543 120.0 . .
C542 C543 H543 120.0 . .
C545 C544 C543 120.0 . .
C545 C544 H544 120.0 . .
C543 C544 H544 120.0 . .
C544 C545 C546 120.0 . .
C544 C545 H545 120.0 . .
C546 C545 H545 120.0 . .
C545 C546 C541 120.0 . .
C545 C546 H546 120.0 . .
C541 C546 H546 120.0 . .
C541 C547 H54C 109.5 . .
C541 C547 H54D 109.5 . .
H54C C547 H54D 109.5 . .
C541 C547 H54E 109.5 . .
H54C C547 H54E 109.5 . .
H54D C547 H54E 109.5 . .
C644 C645 C646 120.0 . .
C644 C645 H645 120.0 . .
C646 C645 H645 120.0 . .
C643 C644 C645 120.0 . .
C643 C644 H644 120.0 . .
C645 C644 H644 120.0 . .
C644 C643 C642 120.0 . .
C644 C643 H643 120.0 . .
C642 C643 H643 120.0 . .
C643 C642 C641 120.0 . .
C643 C642 H642 120.0 . .
C641 C642 H642 120.0 . .
C646 C641 C642 120.0 . .
C646 C641 C647 119.4(6) . .
C642 C641 C647 120.6(6) . .
C641 C646 C645 120.0 . .
C641 C646 H646 120.0 . .
C645 C646 H646 120.0 . .
C641 C647 H64C 109.5 . .
C641 C647 H64D 109.5 . .
H64C C647 H64D 109.5 . .
C641 C647 H64E 109.5 . .
H64C C647 H64E 109.5 . .
H64D C647 H64E 109.5 . .
C552 C551 C556 120.0 . .
C552 C551 C557 118.4(6) . .
C556 C551 C557 120.4(6) . .
C553 C552 C551 120.0 . .
C553 C552 H552 120.0 . .
C551 C552 H552 120.0 . .
C552 C553 C554 120.0 . .
C552 C553 H553 120.0 . .
C554 C553 H553 120.0 . .
C553 C554 C555 120.0 . .
C553 C554 H554 120.0 . .
C555 C554 H554 120.0 . .
C556 C555 C554 120.0 . .
C556 C555 H555 120.0 . .
C554 C555 H555 120.0 . .
C555 C556 C551 120.0 . .
C555 C556 H556 120.0 . .
C551 C556 H556 120.0 . .
C551 C557 H55A 109.5 . .
C551 C557 H55B 109.5 . .
H55A C557 H55B 109.5 . .
C551 C557 H55C 109.5 . .
H55A C557 H55C 109.5 . .
H55B C557 H55C 109.5 . .
C652 C651 C656 120.0 . .
C652 C651 C657 119.6(6) . .
C656 C651 C657 120.1(6) . .
C653 C652 C651 120.0 . .
C653 C652 H652 120.0 . .
C651 C652 H652 120.0 . .
C654 C653 C652 120.0 . .
C654 C653 H653 120.0 . .
C652 C653 H653 120.0 . .
C653 C654 C655 120.0 . .
C653 C654 H654 120.0 . .
C655 C654 H654 120.0 . .
C656 C655 C654 120.0 . .
C656 C655 H655 120.0 . .
C654 C655 H655 120.0 . .
C655 C656 C651 120.0 . .
C655 C656 H656 120.0 . .
C651 C656 H656 120.0 . .
C651 C657 H65C 109.5 . .
C651 C657 H65D 109.5 . .
H65C C657 H65D 109.5 . .
C651 C657 H65E 109.5 . .
H65C C657 H65E 109.5 . .
H65D C657 H65E 109.5 . .
C562 C561 C566 120.0 . .
C562 C561 C567 119.0(5) . .
C566 C561 C567 120.7(5) . .
C561 C562 C563 120.0 . .
C561 C562 H562 120.0 . .
C563 C562 H562 120.0 . .
C564 C563 C562 120.0 . .
C564 C563 H563 120.0 . .
C562 C563 H563 120.0 . .
C565 C564 C563 120.0 . .
C565 C564 H564 120.0 . .
C563 C564 H564 120.0 . .
C566 C565 C564 120.0 . .
C566 C565 H565 120.0 . .
C564 C565 H565 120.0 . .
C565 C566 C561 120.0 . .
C565 C566 H566 120.0 . .
C561 C566 H566 120.0 . .
C561 C567 H56A 109.5 . .
C561 C567 H56B 109.5 . .
H56A C567 H56B 109.5 . .
C561 C567 H56C 109.5 . .
H56A C567 H56C 109.5 . .
H56B C567 H56C 109.5 . .
C662 C661 C666 120.0 . .
C662 C661 C667 119.8(6) . .
C666 C661 C667 120.0(6) . .
C661 C662 C663 120.0 . .
C661 C662 H662 120.0 . .
C663 C662 H662 120.0 . .
C664 C663 C662 120.0 . .
C664 C663 H663 120.0 . .
C662 C663 H663 120.0 . .
C665 C664 C663 120.0 . .
C665 C664 H664 120.0 . .
C663 C664 H664 120.0 . .
C664 C665 C666 120.0 . .
C664 C665 H665 120.0 . .
C666 C665 H665 120.0 . .
C665 C666 C661 120.0 . .
C665 C666 H666 120.0 . .
C661 C666 H666 120.0 . .
C661 C667 H66C 109.5 . .
C661 C667 H66D 109.5 . .
H66C C667 H66D 109.5 . .
C661 C667 H66E 109.5 . .
H66C C667 H66E 109.5 . .
H66D C667 H66E 109.5 . .

loop_
_geom_bond_atom_site_label_1
_geom_bond_atom_site_label_2
_geom_bond_distance
_geom_bond_site_symmetry_2
Rh1 P1 2.2492(8) .
Rh1 Rh3 2.7253(3) 2_556
Rh1 Rh1 2.7260(5) 2_556
Rh1 Rh2 2.7295(3) .
Rh1 Rh3 2.7524(3) .
Rh1 H802 1.74(4) .
Rh1 H803 1.78(4) .
Rh1 H804 1.68(4) .
Rh1 H805 1.78(4) .
Rh2 P2 2.2525(8) .
Rh2 Rh2 2.7070(5) 2_556
Rh2 Rh3 2.7438(3) .
Rh2 Rh3 2.7534(3) 2_556
Rh2 H801 1.69(3) .
Rh2 H803 1.79(4) .
Rh2 H806 1.73(3) .
Rh2 H807 1.75(4) .
Rh3 P3 2.2596(9) .
Rh3 Rh1 2.7253(3) 2_556
Rh3 Rh2 2.7534(3) 2_556
Rh3 H802 1.87(4) .
Rh3 H806 1.74(3) .
Rh4 P4 2.2512(8) .
Rh4 Rh6 2.7199(3) 2
Rh4 Rh5 2.7339(3) .
Rh4 Rh6 2.7390(3) .
Rh4 Rh5 2.7472(3) 2
Rh4 H903 1.80(4) .
Rh4 H904 1.71(3) .
Rh4 H905 1.86(3) .
Rh4 H906 1.78(3) .
Rh5 P5 2.2491(8) .
Rh5 Rh5 2.7243(5) 2
Rh5 Rh6 2.7356(3) .
Rh5 Rh4 2.7472(3) 2
Rh5 H901 1.78(3) .
Rh5 H905 1.76(3) .
Rh5 H907 1.79(3) .
Rh6 P6 2.2527(8) .
Rh6 Rh4 2.7199(3) 2
Rh6 Rh6 2.7503(5) 2
Rh6 H901 1.81(3) .
Rh6 H902 1.75(3) .
Rh6 H903 1.76(4) .
P1 C13 1.851(3) .
P1 C1 1.864(3) .
P1 C7 1.871(3) .
P2 C31 1.860(3) .
P2 C19 1.864(3) .
P2 C25 1.867(3) .
P3 C49 1.863(3) .
P3 C37 1.867(3) .
P3 C43 1.870(3) .
P4 C61 1.860(3) .
P4 C67 1.861(3) .
P4 C73 1.869(3) .
P5 C79 1.860(3) .
P5 C85 1.862(3) .
P5 C91 1.865(3) .
P6 C109 1.858(3) .
P6 C103 1.867(3) .
P6 C97 1.868(3) .
C1 C6 1.540(4) .
C1 C2 1.541(4) .
C1 H1 1.0000 .
C2 C3 1.541(4) .
C2 H2A 0.9900 .
C2 H2B 0.9900 .
C3 C4 1.525(5) .
C3 H3A 0.9900 .
C3 H3B 0.9900 .
C4 C5 1.517(5) .
C4 H4A 0.9900 .
C4 H4B 0.9900 .
C5 C6 1.524(4) .
C5 H5A 0.9900 .
C5 H5B 0.9900 .
C6 H6A 0.9900 .
C6 H6B 0.9900 .
C7 C12 1.530(4) .
C7 C8 1.538(4) .
C7 H7 1.0000 .
C8 C9 1.524(4) .
C8 H8A 0.9900 .
C8 H8B 0.9900 .
C9 C10 1.519(5) .
C9 H9A 0.9900 .
C9 H9B 0.9900 .
C10 C11 1.525(5) .
C10 H10A 0.9900 .
C10 H10B 0.9900 .
C11 C12 1.527(5) .
C11 H11A 0.9900 .
C11 H11B 0.9900 .
C12 H12A 0.9900 .
C12 H12B 0.9900 .
C13 C18 1.534(4) .
C13 C14 1.535(4) .
C13 H13 1.0000 .
C14 C15 1.536(4) .
C14 H14A 0.9900 .
C14 H14B 0.9900 .
C15 C16 1.525(5) .
C15 H15A 0.9900 .
C15 H15B 0.9900 .
C16 C17 1.520(5) .
C16 H16A 0.9900 .
C16 H16B 0.9900 .
C17 C18 1.532(5) .
C17 H17A 0.9900 .
C17 H17B 0.9900 .
C18 H18A 0.9900 .
C18 H18B 0.9900 .
C19 C20 1.531(4) .
C19 C24 1.540(4) .
C19 H19 1.0000 .
C20 C21 1.522(4) .
C20 H20A 0.9900 .
C20 H20B 0.9900 .
C21 C22 1.522(5) .
C21 H21A 0.9900 .
C21 H21B 0.9900 .
C22 C23 1.526(5) .
C22 H22A 0.9900 .
C22 H22B 0.9900 .
C23 C24 1.530(4) .
C23 H23A 0.9900 .
C23 H23B 0.9900 .
C24 H24A 0.9900 .
C24 H24B 0.9900 .
C25 C30 1.540(4) .
C25 C26 1.542(4) .
C25 H25 1.0000 .
C26 C27 1.532(4) .
C26 H26A 0.9900 .
C26 H26B 0.9900 .
C27 C28 1.527(4) .
C27 H27A 0.9900 .
C27 H27B 0.9900 .
C28 C29 1.524(5) .
C28 H28A 0.9900 .
C28 H28B 0.9900 .
C29 C30 1.527(4) .
C29 H29A 0.9900 .
C29 H29B 0.9900 .
C30 H30A 0.9900 .
C30 H30B 0.9900 .
C31 C32 1.529(4) .
C31 C36 1.538(4) .
C31 H31 1.0000 .
C32 C33 1.529(4) .
C32 H32A 0.9900 .
C32 H32B 0.9900 .
C33 C34 1.536(4) .
C33 H33A 0.9900 .
C33 H33B 0.9900 .
C34 C35 1.524(5) .
C34 H34A 0.9900 .
C34 H34B 0.9900 .
C35 C36 1.532(4) .
C35 H35A 0.9900 .
C35 H35B 0.9900 .
C36 H36A 0.9900 .
C36 H36B 0.9900 .
C37 C38 1.533(4) .
C37 C42 1.541(4) .
C37 H37 1.0000 .
C38 C39 1.536(4) .
C38 H38A 0.9900 .
C38 H38B 0.9900 .
C39 C40 1.520(5) .
C39 H39A 0.9900 .
C39 H39B 0.9900 .
C40 C41 1.518(5) .
C40 H40A 0.9900 .
C40 H40B 0.9900 .
C41 C42 1.532(4) .
C41 H41A 0.9900 .
C41 H41B 0.9900 .
C42 H42A 0.9900 .
C42 H42B 0.9900 .
C43 C44 1.531(4) .
C43 C48 1.546(4) .
C43 H43 1.0000 .
C44 C45 1.529(4) .
C44 H44A 0.9900 .
C44 H44B 0.9900 .
C45 C46 1.526(5) .
C45 H45A 0.9900 .
C45 H45B 0.9900 .
C46 C47 1.523(5) .
C46 H46A 0.9900 .
C46 H46B 0.9900 .
C47 C48 1.538(5) .
C47 H47A 0.9900 .
C47 H47B 0.9900 .
C48 H48A 0.9900 .
C48 H48B 0.9900 .
C49 C50 1.532(4) .
C49 C54 1.541(4) .
C49 H49 1.0000 .
C50 C51 1.531(4) .
C50 H50A 0.9900 .
C50 H50B 0.9900 .
C51 C52 1.529(5) .
C51 H51A 0.9900 .
C51 H51B 0.9900 .
C52 C53 1.516(5) .
C52 H52A 0.9900 .
C52 H52B 0.9900 .
C53 C54 1.526(4) .
C53 H53A 0.9900 .
C53 H53B 0.9900 .
C54 H54A 0.9900 .
C54 H54B 0.9900 .
C61 C66 1.531(4) .
C61 C62 1.534(4) .
C61 H61 1.0000 .
C62 C63 1.539(4) .
C62 H62A 0.9900 .
C62 H62B 0.9900 .
C63 C64 1.518(5) .
C63 H63A 0.9900 .
C63 H63B 0.9900 .
C64 C65 1.526(5) .
C64 H64A 0.9900 .
C64 H64B 0.9900 .
C65 C66 1.531(4) .
C65 H65A 0.9900 .
C65 H65B 0.9900 .
C66 H66A 0.9900 .
C66 H66B 0.9900 .
C67 C72 1.529(4) .
C67 C68 1.537(4) .
C67 H67 1.0000 .
C68 C69 1.531(5) .
C68 H68A 0.9900 .
C68 H68B 0.9900 .
C69 C70 1.514(5) .
C69 H69A 0.9900 .
C69 H69B 0.9900 .
C70 C71 1.524(5) .
C70 H70A 0.9900 .
C70 H70B 0.9900 .
C71 C72 1.538(4) .
C71 H71A 0.9900 .
C71 H71B 0.9900 .
C72 H72A 0.9900 .
C72 H72B 0.9900 .
C73 C78 1.524(4) .
C73 C74 1.543(4) .
C73 H73 1.0000 .
C74 C75 1.535(4) .
C74 H74A 0.9900 .
C74 H74B 0.9900 .
C75 C76 1.519(5) .
C75 H75A 0.9900 .
C75 H75B 0.9900 .
C76 C77 1.523(5) .
C76 H76A 0.9900 .
C76 H76B 0.9900 .
C77 C78 1.538(4) .
C77 H77A 0.9900 .
C77 H77B 0.9900 .
C78 H78A 0.9900 .
C78 H78B 0.9900 .
C79 C84 1.530(4) .
C79 C80 1.539(4) .
C79 H79 1.0000 .
C80 C81 1.530(4) .
C80 H80A 0.9900 .
C80 H80B 0.9900 .
C81 C82 1.520(5) .
C81 H81A 0.9900 .
C81 H81B 0.9900 .
C82 C83 1.523(5) .
C82 H82A 0.9900 .
C82 H82B 0.9900 .
C83 C84 1.535(4) .
C83 H83A 0.9900 .
C83 H83B 0.9900 .
C84 H84A 0.9900 .
C84 H84B 0.9900 .
C85 C90 1.529(4) .
C85 C86 1.530(4) .
C85 H85 1.0000 .
C86 C87 1.533(5) .
C86 H86A 0.9900 .
C86 H86B 0.9900 .
C87 C88 1.519(5) .
C87 H87A 0.9900 .
C87 H87B 0.9900 .
C88 C89 1.525(5) .
C88 H88A 0.9900 .
C88 H88B 0.9900 .
C89 C90 1.532(4) .
C89 H89A 0.9900 .
C89 H89B 0.9900 .
C90 H90A 0.9900 .
C90 H90B 0.9900 .
C91 C96 1.527(4) .
C91 C92 1.531(4) .
C91 H91 1.0000 .
C92 C93 1.527(5) .
C92 H92A 0.9900 .
C92 H92B 0.9900 .
C93 C94 1.525(5) .
C93 H93A 0.9900 .
C93 H93B 0.9900 .
C94 C95 1.525(5) .
C94 H94A 0.9900 .
C94 H94B 0.9900 .
C95 C96 1.535(5) .
C95 H95A 0.9900 .
C95 H95B 0.9900 .
C96 H96A 0.9900 .
C96 H96B 0.9900 .
C97 C102 1.534(4) .
C97 C98 1.545(4) .
C97 H97 1.0000 .
C98 C99 1.529(5) .
C98 H98A 0.9900 .
C98 H98B 0.9900 .
C99 C100 1.518(5) .
C99 H99A 0.9900 .
C99 H99B 0.9900 .
C100 C101 1.522(5) .
C100 H10C 0.9900 .
C100 H10D 0.9900 .
C101 C102 1.534(4) .
C101 H10E 0.9900 .
C101 H10F 0.9900 .
C102 H10G 0.9900 .
C102 H10H 0.9900 .
C103 C108 1.537(4) .
C103 C104 1.542(4) .
C103 H103 1.0000 .
C104 C105 1.539(5) .
C104 H10I 0.9900 .
C104 H10J 0.9900 .
C105 C106 1.513(5) .
C105 H10K 0.9900 .
C105 H10L 0.9900 .
C106 C107 1.521(5) .
C106 H10M 0.9900 .
C106 H10N 0.9900 .
C107 C108 1.529(4) .
C107 H10O 0.9900 .
C107 H10P 0.9900 .
C108 H10Q 0.9900 .
C108 H10R 0.9900 .
C109 C110 1.529(4) .
C109 C114 1.535(4) .
C109 H109 1.0000 .
C110 C111 1.530(4) .
C110 H11C 0.9900 .
C110 H11D 0.9900 .
C111 C112 1.524(5) .
C111 H11E 0.9900 .
C111 H11F 0.9900 .
C112 C113 1.533(5) .
C112 H11G 0.9900 .
C112 H11H 0.9900 .
C113 C114 1.535(4) .
C113 H11I 0.9900 .
C113 H11J 0.9900 .
C114 H11K 0.9900 .
C114 H11L 0.9900 .
C211 C212 1.396(4) .
C211 C216 1.403(5) .
C211 B1 1.639(5) .
C212 C213 1.391(5) .
C212 H212 0.9500 .
C213 C214 1.368(5) .
C213 C217 1.504(5) .
C214 C215 1.385(5) .
C214 H214 0.9500 .
C215 C216 1.379(5) .
C215 C218 1.527(6) .
C216 H216 0.9500 .
C217 F11 1.305(5) .
C217 F13 1.312(5) .
C217 F12 1.318(5) .
C218 F14 1.312(5) .
C218 F15 1.333(6) .
C218 F16 1.334(6) .
C221 C226 1.398(5) .
C221 C222 1.412(5) .
C221 B1 1.647(5) .
C222 C223 1.389(6) .
C222 H222 0.9500 .
C223 C224 1.363(6) .
C223 C227 1.497(7) .
C224 C225 1.365(5) .
C224 H224 0.9500 .
C225 C226 1.381(5) .
C225 C228 1.507(6) .
C226 H226 0.9500 .
C227 F21 1.281(11) .
C227 F23 1.300(11) .
C227 F22 1.421(14) .
C227 F23B 1.494(15) .
C228 F24B 1.241(16) .
C228 F24 1.257(12) .
C228 F25B 1.260(17) .
C228 F25 1.269(10) .
C228 F26 1.286(9) .
C228 F26B 1.288(13) .
C231 C232 1.400(5) .
C231 C236 1.402(5) .
C231 B1 1.650(5) .
C232 C233 1.388(5) .
C232 H232 0.9500 .
C233 C234 1.375(5) .
C233 C237 1.504(6) .
C234 C235 1.397(5) .
C234 H234 0.9500 .
C235 C236 1.383(5) .
C235 C238 1.492(6) .
C236 H236 0.9500 .
C237 F33A 1.263(11) .
C237 F32B 1.269(15) .
C237 F31 1.295(6) .
C237 F32A 1.349(12) .
C237 F33B 1.399(16) .
C238 F35B 1.203(13) .
C238 F34 1.224(10) .
C238 F34B 1.244(12) .
C238 F35 1.257(12) .
C238 F36 1.527(9) .
C238 F36B 1.559(10) .
C241 C242 1.395(5) .
C241 C246 1.404(5) .
C241 B1 1.650(5) .
C242 C243 1.388(5) .
C242 H242 0.9500 .
C243 C244 1.382(5) .
C243 C247 1.488(5) .
C244 C245 1.376(5) .
C244 H244 0.9500 .
C245 C246 1.396(5) .
C245 C248 1.502(6) .
C246 H246 0.9500 .
C247 F42 1.319(5) .
C247 F41 1.329(5) .
C247 F43 1.340(4) .
C248 F45 1.304(5) .
C248 F46 1.308(5) .
C248 F44 1.333(5) .
C511 C512 1.3900 .
C511 C516 1.3900 .
C511 C517 1.51(3) .
C512 C513 1.3900 .
C512 H512 0.9500 .
C513 C514 1.3900 .
C513 H513 0.9500 .
C514 C515 1.3900 .
C514 H514 0.9500 .
C515 C516 1.3900 .
C515 H515 0.9500 .
C516 H516 0.9500 .
C517 H51C 0.9800 .
C517 H51D 0.9800 .
C517 H51E 0.9800 .
C611 C612 1.3900 .
C611 C616 1.3900 .
C611 C617 1.451(7) .
C612 C613 1.3900 .
C612 H612 0.9500 .
C613 C614 1.3900 .
C613 H613 0.9500 .
C614 C615 1.3900 .
C614 H614 0.9500 .
C615 C616 1.3900 .
C615 H615 0.9500 .
C616 H616 0.9500 .
C617 H61A 0.9800 .
C617 H61B 0.9800 .
C617 H61C 0.9800 .
C521 C522 1.382(5) 2_656
C521 C522 1.382(5) .
C521 C527 1.409(7) .
C522 C523 1.365(7) .
C522 H522 0.9500 .
C523 C524 1.382(6) .
C523 H523 0.9500 .
C524 C528 1.355(8) .
C524 C523 1.382(6) 2_656
C527 H52C 0.9800 .
C527 H52D 0.9800 .
C527 H52E 0.9800 .
C528 H52F 0.9800 .
C528 H52G 0.9800 .
C528 H52H 0.9800 .
C531 C532 1.3900 .
C531 C536 1.3900 .
C531 C537 1.415(6) .
C532 C533 1.3900 .
C532 H532 0.9500 .
C533 C534 1.3900 .
C533 H533 0.9500 .
C534 C535 1.3900 .
C534 H534 0.9500 .
C535 C536 1.3900 .
C535 H535 0.9500 .
C536 H536 0.9500 .
C537 H53A 0.9800 .
C537 H53B 0.9800 .
C537 H53C 0.9800 .
C541 C542 1.3900 .
C541 C546 1.3900 .
C541 C547 1.492(18) .
C542 C543 1.3900 .
C542 H542 0.9500 .
C543 C544 1.3900 .
C543 H543 0.9500 .
C544 C545 1.3900 .
C544 H544 0.9500 .
C545 C546 1.3900 .
C545 H545 0.9500 .
C546 H546 0.9500 .
C547 H54C 0.9800 .
C547 H54D 0.9800 .
C547 H54E 0.9800 .
C645 C644 1.3900 .
C645 C646 1.3900 .
C645 H645 0.9500 .
C644 C643 1.3900 .
C644 H644 0.9500 .
C643 C642 1.3900 .
C643 H643 0.9500 .
C642 C641 1.3900 .
C642 H642 0.9500 .
C641 C646 1.3900 .
C641 C647 1.447(6) .
C646 H646 0.9500 .
C647 H64C 0.9800 .
C647 H64D 0.9800 .
C647 H64E 0.9800 .
C551 C552 1.3900 .
C551 C556 1.3900 .
C551 C557 1.437(6) .
C552 C553 1.3900 .
C552 H552 0.9500 .
C553 C554 1.3900 .
C553 H553 0.9500 .
C554 C555 1.3900 .
C554 H554 0.9500 .
C555 C556 1.3900 .
C555 H555 0.9500 .
C556 H556 0.9500 .
C557 H55A 0.9800 .
C557 H55B 0.9800 .
C557 H55C 0.9800 .
C651 C652 1.3900 .
C651 C656 1.3900 .
C651 C657 1.452(7) .
C652 C653 1.3900 .
C652 H652 0.9500 .
C653 C654 1.3900 .
C653 H653 0.9500 .
C654 C655 1.3900 .
C654 H654 0.9500 .
C655 C656 1.3900 .
C655 H655 0.9500 .
C656 H656 0.9500 .
C657 H65C 0.9800 .
C657 H65D 0.9800 .
C657 H65E 0.9800 .
C561 C562 1.3900 .
C561 C566 1.3900 .
C561 C567 1.447(6) .
C562 C563 1.3900 .
C562 H562 0.9500 .
C563 C564 1.3900 .
C563 H563 0.9500 .
C564 C565 1.3900 .
C564 H564 0.9500 .
C565 C566 1.3900 .
C565 H565 0.9500 .
C566 H566 0.9500 .
C567 H56A 0.9800 .
C567 H56B 0.9800 .
C567 H56C 0.9800 .
C661 C662 1.3900 .
C661 C666 1.3900 .
C661 C667 1.444(6) .
C662 C663 1.3900 .
C662 H662 0.9500 .
C663 C664 1.3900 .
C663 H663 0.9500 .
C664 C665 1.3900 .
C664 H664 0.9500 .
C665 C666 1.3900 .
C665 H665 0.9500 .
C666 H666 0.9500 .
C667 H66C 0.9800 .
C667 H66D 0.9800 .
C667 H66E 0.9800 .
